data_7037030
loop_
_publ_author_name
'Fiorini, Valentina'
'Ranieri, Anna Maria'
'Muzzioli, Sara'
'Magee, Karen D. M.'
'Zacchini, Stefano'
'Akabar, Nurshadrina'
'Stefan, Alessandra'
'Ogden, Mark I.'
'Massi, Massimiliano'
'Stagni, Stefano'

_publ_section_title
;
 Targeting divalent metal cations with Re(i) tetrazolato complexes.
;
_journal_issue 47
_journal_name_full 'Dalton transactions (Cambridge, England : 2003)'
_journal_page_first 20597
_journal_page_last 20608
_journal_paper_doi 10.1039/c5dt03690a
_journal_volume 44
_journal_year 2015
_chemical_formula_sum 'C60.67 H45.33 B Cl3.33 Cu F4 N7 O4 P2 Re'
_chemical_formula_weight 1453.03
_chemical_name_systematic
; 
 ? 
;
_space_group_IT_number 2
_symmetry_cell_setting triclinic
_symmetry_space_group_name_Hall '-P 1'
_symmetry_space_group_name_H-M 'P -1'
_atom_sites_solution_hydrogens geom
_atom_sites_solution_primary direct
_atom_sites_solution_secondary difmap
_audit_creation_method SHELXL-97
_audit_update_record
;
2015-10-19 deposited with the CCDC.
2015-10-30 downloaded from the CCDC.
;
_cell_angle_alpha 73.361(3)
_cell_angle_beta 89.462(4)
_cell_angle_gamma 86.973(4)
_cell_formula_units_Z 6
_cell_length_a 19.7532(12)
_cell_length_b 21.2407(13)
_cell_length_c 21.6526(13)
_cell_measurement_reflns_used 9878
_cell_measurement_temperature 100(2)
_cell_measurement_theta_max 25.648
_cell_measurement_theta_min 2.224
_cell_volume 8692.1(9)
_computing_cell_refinement 'APEX2 (Bruker AXS, 2006)'
_computing_data_collection 'APEX2 (Bruker AXS, 2006)'
_computing_data_reduction 'SAINT (Bruker AXS, 2004)'
_computing_molecular_graphics 'ORTEPII (Johnson, 1996)'
_computing_publication_material 'XCIF (Bruker AXS, 2001)'
_computing_structure_refinement 'SHELXL-97 (Sheldrick, 1997)'
_computing_structure_solution 'SHELXS-97 (Sheldrick, 1990)'
_diffrn_ambient_temperature 100(2)
_diffrn_measured_fraction_theta_full 0.998
_diffrn_measured_fraction_theta_max 0.998
_diffrn_measurement_device_type 'CCD area detector'
_diffrn_measurement_method 'phi and omega scans'
_diffrn_radiation_monochromator graphite
_diffrn_radiation_source 'fine-focus sealed tube'
_diffrn_radiation_type MoK\a
_diffrn_radiation_wavelength 0.71073
_diffrn_reflns_av_R_equivalents 0.1031
_diffrn_reflns_av_unetI/netI 0.0939
_diffrn_reflns_limit_h_max 23
_diffrn_reflns_limit_h_min -23
_diffrn_reflns_limit_k_max 25
_diffrn_reflns_limit_k_min -25
_diffrn_reflns_limit_l_max 25
_diffrn_reflns_limit_l_min -25
_diffrn_reflns_number 125847
_diffrn_reflns_theta_full 25.03
_diffrn_reflns_theta_max 25.03
_diffrn_reflns_theta_min 0.98
_exptl_absorpt_coefficient_mu 2.731
_exptl_absorpt_correction_T_max 0.7352
_exptl_absorpt_correction_T_min 0.6249
_exptl_absorpt_correction_type empirical
_exptl_absorpt_process_details
; 
 Data were corrected for Lorentz polarization and absorption
 effects (empirical absorption correction SADABS).
 R(int) =  0.1442 (selected reflections only, before parameter refinement)
 R(int) =  0.0813 (selected reflections only, after parameter refinement)
;
_exptl_crystal_colour pale-yellow
_exptl_crystal_density_diffrn 1.666
_exptl_crystal_density_method 'not measured'
_exptl_crystal_description prism
_exptl_crystal_F_000 4332
_exptl_crystal_size_max 0.19
_exptl_crystal_size_mid 0.13
_exptl_crystal_size_min 0.12
_refine_diff_density_max 5.318
_refine_diff_density_min -2.836
_refine_diff_density_rms 0.218
_refine_ls_extinction_method none
_refine_ls_goodness_of_fit_ref 1.082
_refine_ls_hydrogen_treatment constr
_refine_ls_matrix_type full
_refine_ls_number_parameters 2053
_refine_ls_number_reflns 30668
_refine_ls_number_restraints 78
_refine_ls_restrained_S_all 1.084
_refine_ls_R_factor_all 0.1187
_refine_ls_R_factor_gt 0.0743
_refine_ls_shift/su_max 0.001
_refine_ls_shift/su_mean 0.000
_refine_ls_structure_factor_coef Fsqd
_refine_ls_weighting_details 'calc w=1/[\s^2^(Fo^2^)+(0.0781P)^2^+141.5681P] where P=(Fo^2^+2Fc^2^)/3'
_refine_ls_weighting_scheme calc
_refine_ls_wR_factor_gt 0.1864
_refine_ls_wR_factor_ref 0.2212
_reflns_number_gt 20581
_reflns_number_total 30668
_reflns_threshold_expression >2sigma(I)
_cod_data_source_file c5dt03690a2.cif
_cod_data_source_block Rebipyqtzcu
_cod_depositor_comments
;
The following automatic conversions were performed:

'_symmetry_cell_setting' value 'Triclinic' changed to 'triclinic'
according to
/usr/data/users/saulius/crontab/automatic-downloads/rss-feeds/RSC/lib/dictionaries/cif_core.dic
dictionary named 'cif_core.dic' version 2.4.2 from 2011-04-26.

Automatic conversion script
Id: cif_fix_values 3271 2015-04-21 07:52:19Z andrius 

 Adding full bibliography for 7037026--7037030.cif.
;
_cod_original_sg_symbol_H-M P-1
_cod_database_code 7037030

loop_
_symmetry_equiv_pos_as_xyz
'x, y, z'
'-x, -y, -z'

loop_
_atom_site_label
_atom_site_type_symbol
_atom_site_fract_x
_atom_site_fract_y
_atom_site_fract_z
_atom_site_U_iso_or_equiv
_atom_site_adp_type
_atom_site_occupancy
_atom_site_symmetry_multiplicity
_atom_site_calc_flag
_atom_site_refinement_flags
Re1 Re 0.79859(2) 0.83718(2) 0.39724(2) 0.02390(13) Uani 1 1 d .
Cu1 Cu 0.55840(6) 0.72134(6) 0.58025(7) 0.0213(3) Uani 1 1 d .
C3 C 0.8612(6) 0.8571(5) 0.3259(6) 0.024(3) Uani 1 1 d .
C1 C 0.8514(6) 0.8858(5) 0.4409(6) 0.025(3) Uani 1 1 d .
C2 C 0.7455(7) 0.9189(7) 0.3558(6) 0.035(3) Uani 1 1 d .
O3 O 0.8967(4) 0.8661(4) 0.2831(4) 0.036(2) Uani 1 1 d .
O1 O 0.8857(5) 0.9110(4) 0.4683(5) 0.045(2) Uani 1 1 d .
O2 O 0.7129(4) 0.9648(4) 0.3326(4) 0.040(2) Uani 1 1 d U
O4 O 0.4169(4) 0.6655(3) 0.6276(4) 0.0257(18) Uani 1 1 d .
N6 N 0.7470(4) 0.7686(5) 0.3600(4) 0.022(2) Uani 1 1 d .
N7 N 0.8464(5) 0.7405(5) 0.4450(5) 0.025(2) Uani 1 1 d .
N1 N 0.7358(5) 0.8155(5) 0.5352(5) 0.028(2) Uani 1 1 d .
N2 N 0.7260(4) 0.8100(4) 0.4748(4) 0.023(2) Uani 1 1 d .
N3 N 0.6688(5) 0.7818(4) 0.4700(4) 0.024(2) Uani 1 1 d .
N4 N 0.6397(4) 0.7674(4) 0.5283(4) 0.021(2) Uani 1 1 d .
N5 N 0.6171(4) 0.7339(4) 0.6560(4) 0.022(2) Uani 1 1 d .
C14 C 0.8987(6) 0.7305(6) 0.4869(6) 0.030(3) Uani 1 1 d .
H14 H 0.9186 0.7674 0.4945 0.036 Uiso 1 1 calc R
C15 C 0.9239(6) 0.6683(6) 0.5188(6) 0.031(3) Uani 1 1 d .
H15 H 0.9614 0.6627 0.5473 0.038 Uiso 1 1 calc R
C16 C 0.8954(7) 0.6149(6) 0.5099(7) 0.039(3) Uani 1 1 d .
H16 H 0.9129 0.5718 0.5316 0.047 Uiso 1 1 calc R
C17 C 0.8393(7) 0.6245(6) 0.4678(6) 0.032(3) Uani 1 1 d .
H17 H 0.8181 0.5879 0.4609 0.038 Uiso 1 1 calc R
C18 C 0.8155(6) 0.6884(6) 0.4368(5) 0.025(3) Uani 1 1 d .
C19 C 0.7599(6) 0.7027(6) 0.3882(6) 0.028(3) Uani 1 1 d .
C20 C 0.7244(6) 0.6560(7) 0.3708(6) 0.035(3) Uani 1 1 d .
H20 H 0.7335 0.6107 0.3922 0.042 Uiso 1 1 calc R
C21 C 0.6765(6) 0.6746(6) 0.3232(6) 0.032(3) Uani 1 1 d .
H21 H 0.6525 0.6426 0.3107 0.038 Uiso 1 1 calc R
C22 C 0.6635(6) 0.7416(7) 0.2932(6) 0.035(3) Uani 1 1 d .
H22 H 0.6303 0.7560 0.2600 0.041 Uiso 1 1 calc R
C23 C 0.6992(6) 0.7862(6) 0.3125(5) 0.026(3) Uani 1 1 d .
H23 H 0.6901 0.8316 0.2916 0.031 Uiso 1 1 calc R
C4 C 0.6822(5) 0.7882(5) 0.5659(5) 0.023(2) Uani 1 1 d .
C5 C 0.6672(6) 0.7759(5) 0.6348(5) 0.025(3) Uani 1 1 d .
C6 C 0.7045(6) 0.8030(5) 0.6745(6) 0.028(3) Uani 1 1 d .
H6 H 0.7385 0.8331 0.6573 0.034 Uiso 1 1 calc R
C7 C 0.6903(6) 0.7847(6) 0.7393(6) 0.030(3) Uani 1 1 d .
H7 H 0.7146 0.8022 0.7677 0.036 Uiso 1 1 calc R
C8 C 0.6404(6) 0.7404(6) 0.7630(5) 0.027(3) Uani 1 1 d .
C9 C 0.6039(5) 0.7155(5) 0.7204(5) 0.022(2) Uani 1 1 d .
C10 C 0.5533(6) 0.6702(6) 0.7435(6) 0.034(3) Uani 1 1 d .
H10 H 0.5274 0.6548 0.7145 0.041 Uiso 1 1 calc R
C11 C 0.5422(7) 0.6487(7) 0.8089(7) 0.042(3) Uani 1 1 d .
H11 H 0.5102 0.6162 0.8250 0.051 Uiso 1 1 calc R
C12 C 0.5767(7) 0.6732(7) 0.8518(7) 0.042(3) Uani 1 1 d .
H12 H 0.5661 0.6590 0.8963 0.051 Uiso 1 1 calc R
C13 C 0.6253(6) 0.7172(6) 0.8311(6) 0.033(3) Uani 1 1 d .
H13 H 0.6494 0.7326 0.8612 0.040 Uiso 1 1 calc R
P1 P 0.46595(14) 0.79076(14) 0.55566(15) 0.0235(6) Uani 1 1 d .
P2 P 0.54062(14) 0.62571(13) 0.56131(14) 0.0204(6) Uani 1 1 d .
C24 C 0.4892(4) 0.8553(3) 0.4836(3) 0.027(3) Uani 1 1 d G
C25 C 0.4900(4) 0.8421(3) 0.4243(4) 0.031(3) Uani 1 1 d G
H25 H 0.4703 0.8038 0.4199 0.037 Uiso 1 1 calc R
C26 C 0.5197(4) 0.8851(4) 0.3714(3) 0.032(3) Uani 1 1 d G
H26 H 0.5202 0.8761 0.3308 0.038 Uiso 1 1 calc R
C27 C 0.5485(4) 0.9412(3) 0.3778(3) 0.035(3) Uani 1 1 d G
H27 H 0.5687 0.9706 0.3417 0.042 Uiso 1 1 calc R
C28 C 0.5476(4) 0.9544(3) 0.4371(4) 0.038(3) Uani 1 1 d G
H28 H 0.5673 0.9927 0.4415 0.045 Uiso 1 1 calc R
C29 C 0.5180(4) 0.9114(4) 0.4900(3) 0.035(3) Uani 1 1 d G
H29 H 0.5175 0.9204 0.5305 0.042 Uiso 1 1 calc R
C30 C 0.4310(3) 0.8337(4) 0.6125(3) 0.025(3) Uani 1 1 d G
C31 C 0.4745(3) 0.8467(4) 0.6569(3) 0.027(3) Uani 1 1 d G
H31 H 0.5214 0.8343 0.6569 0.032 Uiso 1 1 calc R
C32 C 0.4493(3) 0.8778(4) 0.7013(3) 0.028(3) Uani 1 1 d G
H32 H 0.4791 0.8867 0.7317 0.034 Uiso 1 1 calc R
C33 C 0.3807(4) 0.8960(4) 0.7014(3) 0.033(3) Uani 1 1 d G
H33 H 0.3635 0.9173 0.7318 0.039 Uiso 1 1 calc R
C34 C 0.3372(3) 0.8830(4) 0.6570(4) 0.037(3) Uani 1 1 d G
H34 H 0.2903 0.8954 0.6570 0.045 Uiso 1 1 calc R
C35 C 0.3623(3) 0.8518(4) 0.6125(4) 0.038(3) Uani 1 1 d G
H35 H 0.3326 0.8429 0.5822 0.045 Uiso 1 1 calc R
C36 C 0.3906(3) 0.7538(3) 0.5346(4) 0.025(3) Uani 1 1 d G
C37 C 0.3499(4) 0.7844(3) 0.4813(3) 0.034(3) Uani 1 1 d G
H37 H 0.3596 0.8270 0.4548 0.040 Uiso 1 1 calc R
C38 C 0.2951(4) 0.7526(4) 0.4667(3) 0.040(3) Uani 1 1 d G
H38 H 0.2673 0.7735 0.4303 0.048 Uiso 1 1 calc R
C39 C 0.2809(3) 0.6903(4) 0.5054(4) 0.035(3) Uani 1 1 d G
H39 H 0.2435 0.6686 0.4955 0.041 Uiso 1 1 calc R
C40 C 0.3216(4) 0.6597(3) 0.5587(4) 0.034(3) Uani 1 1 d G
H40 H 0.3119 0.6171 0.5852 0.041 Uiso 1 1 calc R
C41 C 0.3764(3) 0.6915(3) 0.5733(3) 0.028(3) Uani 1 1 d G
C42 C 0.4845(3) 0.5700(3) 0.6195(3) 0.025(3) Uani 1 1 d G
C43 C 0.5003(3) 0.5027(3) 0.6418(3) 0.029(3) Uani 1 1 d G
H43 H 0.5361 0.4834 0.6227 0.034 Uiso 1 1 calc R
C44 C 0.4637(4) 0.4637(2) 0.6922(4) 0.029(3) Uani 1 1 d G
H44 H 0.4745 0.4178 0.7075 0.035 Uiso 1 1 calc R
C45 C 0.4113(4) 0.4920(3) 0.7203(3) 0.034(3) Uani 1 1 d G
H45 H 0.3862 0.4653 0.7548 0.041 Uiso 1 1 calc R
C46 C 0.3955(3) 0.5592(3) 0.6979(4) 0.034(3) Uani 1 1 d G
H46 H 0.3596 0.5785 0.7171 0.041 Uiso 1 1 calc R
C47 C 0.4321(4) 0.5982(2) 0.6475(4) 0.027(3) Uani 1 1 d G
C48 C 0.5020(3) 0.6385(4) 0.4817(3) 0.024(2) Uani 1 1 d G
C49 C 0.5329(3) 0.6814(3) 0.4296(3) 0.028(3) Uani 1 1 d G
H49 H 0.5742 0.7000 0.4356 0.033 Uiso 1 1 calc R
C50 C 0.5034(3) 0.6972(3) 0.3687(3) 0.029(3) Uani 1 1 d G
H50 H 0.5245 0.7265 0.3330 0.035 Uiso 1 1 calc R
C51 C 0.4430(3) 0.6701(3) 0.3598(3) 0.025(3) Uani 1 1 d G
H51 H 0.4228 0.6808 0.3182 0.030 Uiso 1 1 calc R
C52 C 0.4121(3) 0.6272(3) 0.4119(3) 0.027(3) Uani 1 1 d G
H52 H 0.3708 0.6086 0.4059 0.033 Uiso 1 1 calc R
C53 C 0.4416(3) 0.6114(3) 0.4729(3) 0.026(3) Uani 1 1 d G
H53 H 0.4205 0.5821 0.5085 0.031 Uiso 1 1 calc R
C54 C 0.6178(3) 0.5742(3) 0.5592(3) 0.023(2) Uani 1 1 d G
C55 C 0.6666(4) 0.5706(4) 0.6061(3) 0.030(3) Uani 1 1 d G
H55 H 0.6584 0.5930 0.6379 0.036 Uiso 1 1 calc R
C56 C 0.7273(3) 0.5343(4) 0.6066(3) 0.033(3) Uani 1 1 d G
H56 H 0.7606 0.5319 0.6387 0.039 Uiso 1 1 calc R
C57 C 0.7393(3) 0.5015(3) 0.5602(4) 0.030(3) Uani 1 1 d G
H57 H 0.7808 0.4767 0.5605 0.036 Uiso 1 1 calc R
C58 C 0.6906(4) 0.5051(3) 0.5132(3) 0.027(3) Uani 1 1 d G
H58 H 0.6988 0.4827 0.4814 0.033 Uiso 1 1 calc R
C59 C 0.6298(3) 0.5415(4) 0.5127(3) 0.029(3) Uani 1 1 d G
H59 H 0.5965 0.5439 0.4806 0.034 Uiso 1 1 calc R
Re2 Re -0.16299(2) 0.53280(2) 0.25747(2) 0.02397(13) Uani 1 1 d .
Cu2 Cu 0.10846(6) 0.60474(6) 0.10391(6) 0.0188(3) Uani 1 1 d .
C101 C -0.2313(6) 0.5139(5) 0.3230(5) 0.025(3) Uani 1 1 d .
C102 C -0.1196(6) 0.4478(7) 0.2922(6) 0.034(3) Uani 1 1 d U
C103 C -0.2206(6) 0.4973(6) 0.2073(6) 0.033(3) Uani 1 1 d .
O101 O -0.2732(4) 0.5034(4) 0.3613(4) 0.033(2) Uani 1 1 d .
O102 O -0.0946(5) 0.3951(5) 0.3116(5) 0.047(2) Uani 1 1 d .
O103 O -0.2584(4) 0.4772(5) 0.1771(4) 0.044(2) Uani 1 1 d .
O104 O 0.2555(4) 0.6601(3) 0.0625(4) 0.0224(17) Uani 1 1 d .
N101 N -0.1958(5) 0.6359(5) 0.2158(4) 0.025(2) Uani 1 1 d .
N102 N -0.1032(5) 0.5867(4) 0.3062(4) 0.023(2) Uani 1 1 d .
N103 N -0.0937(4) 0.5655(4) 0.1213(4) 0.022(2) Uani 1 1 d .
N104 N -0.0851(5) 0.5572(4) 0.1856(4) 0.023(2) Uani 1 1 d .
N105 N -0.0198(5) 0.5643(4) 0.1988(4) 0.024(2) Uani 1 1 d .
N106 N 0.0142(5) 0.5776(4) 0.1428(4) 0.021(2) Uani 1 1 d .
N107 N 0.0535(4) 0.6076(4) 0.0192(4) 0.021(2) Uani 1 1 d .
C104 C -0.0579(6) 0.5587(6) 0.3543(5) 0.027(3) Uani 1 1 d .
H104 H -0.0547 0.5121 0.3710 0.033 Uiso 1 1 calc R
C105 C -0.0168(6) 0.5948(6) 0.3795(6) 0.033(3) Uani 1 1 d .
H105 H 0.0148 0.5735 0.4126 0.039 Uiso 1 1 calc R
C106 C -0.0216(6) 0.6621(7) 0.3569(7) 0.038(3) Uani 1 1 d .
H106 H 0.0067 0.6880 0.3740 0.045 Uiso 1 1 calc R
C107 C -0.0680(7) 0.6916(6) 0.3089(7) 0.039(3) Uani 1 1 d .
H107 H -0.0717 0.7382 0.2924 0.047 Uiso 1 1 calc R
C108 C -0.1093(6) 0.6535(5) 0.2847(6) 0.026(3) Uani 1 1 d .
C109 C -0.1623(6) 0.6806(6) 0.2350(6) 0.030(3) Uani 1 1 d .
C110 C -0.1782(7) 0.7486(6) 0.2096(6) 0.038(3) Uani 1 1 d .
H110 H -0.1540 0.7798 0.2232 0.045 Uiso 1 1 calc R
C111 C -0.2298(7) 0.7690(7) 0.1643(7) 0.043(3) Uani 1 1 d U
H111 H -0.2426 0.8145 0.1477 0.052 Uiso 1 1 calc R
C112 C -0.2617(6) 0.7246(7) 0.1440(6) 0.042(4) Uani 1 1 d .
H112 H -0.2955 0.7385 0.1114 0.050 Uiso 1 1 calc R
C113 C -0.2453(6) 0.6581(7) 0.1705(6) 0.035(3) Uani 1 1 d .
H113 H -0.2694 0.6271 0.1566 0.042 Uiso 1 1 calc R
C114 C -0.0320(6) 0.5789(5) 0.0976(5) 0.024(2) Uani 1 1 d .
C115 C -0.0106(6) 0.5917(5) 0.0308(5) 0.023(2) Uani 1 1 d .
C116 C -0.0552(6) 0.5867(6) -0.0183(6) 0.032(3) Uani 1 1 d .
H116 H -0.1016 0.5787 -0.0092 0.038 Uiso 1 1 calc R
C117 C -0.0308(7) 0.5935(7) -0.0778(6) 0.038(3) Uani 1 1 d .
H117 H -0.0592 0.5878 -0.1107 0.046 Uiso 1 1 calc R
C118 C 0.0378(6) 0.6092(6) -0.0912(6) 0.030(3) Uani 1 1 d .
C119 C 0.0773(5) 0.6190(5) -0.0419(5) 0.023(2) Uani 1 1 d .
C120 C 0.1449(6) 0.6385(6) -0.0547(6) 0.034(3) Uani 1 1 d .
H120 H 0.1715 0.6461 -0.0215 0.041 Uiso 1 1 calc R
C121 C 0.1714(7) 0.6464(6) -0.1137(6) 0.039(3) Uani 1 1 d .
H121 H 0.2169 0.6589 -0.1217 0.046 Uiso 1 1 calc R
C122 C 0.1322(7) 0.6361(6) -0.1641(6) 0.036(3) Uani 1 1 d .
H122 H 0.1519 0.6416 -0.2054 0.043 Uiso 1 1 calc R
C123 C 0.0665(7) 0.6185(6) -0.1544(6) 0.040(3) Uani 1 1 d .
H123 H 0.0402 0.6125 -0.1886 0.047 Uiso 1 1 calc R
P3 P 0.12773(14) 0.70182(13) 0.12214(14) 0.0201(6) Uani 1 1 d .
P4 P 0.20082(14) 0.53737(14) 0.13650(14) 0.0214(6) Uani 1 1 d .
C124 C 0.0513(3) 0.7555(3) 0.1188(3) 0.023(2) Uani 1 1 d G
C125 C 0.0063(4) 0.7619(4) 0.0682(3) 0.035(3) Uani 1 1 d G
H125 H 0.0157 0.7388 0.0372 0.042 Uiso 1 1 calc R
C126 C -0.0525(3) 0.8021(4) 0.0629(3) 0.039(3) Uani 1 1 d G
H126 H -0.0833 0.8065 0.0283 0.047 Uiso 1 1 calc R
C127 C -0.0662(3) 0.8359(3) 0.1082(4) 0.035(3) Uani 1 1 d G
H127 H -0.1064 0.8634 0.1046 0.041 Uiso 1 1 calc R
C128 C -0.0212(4) 0.8295(3) 0.1589(3) 0.028(3) Uani 1 1 d G
H128 H -0.0306 0.8526 0.1899 0.034 Uiso 1 1 calc R
C129 C 0.0375(3) 0.7893(4) 0.1642(3) 0.027(3) Uani 1 1 d G
H129 H 0.0683 0.7849 0.1988 0.033 Uiso 1 1 calc R
C130 C 0.1614(3) 0.6901(3) 0.2037(2) 0.020(2) Uani 1 1 d G
C131 C 0.1288(3) 0.6466(3) 0.2541(3) 0.028(3) Uani 1 1 d G
H131 H 0.0905 0.6250 0.2455 0.033 Uiso 1 1 calc R
C132 C 0.1521(3) 0.6346(3) 0.3170(3) 0.028(3) Uani 1 1 d G
H132 H 0.1298 0.6048 0.3514 0.034 Uiso 1 1 calc R
C133 C 0.2081(4) 0.6661(4) 0.3295(2) 0.031(3) Uani 1 1 d G
H133 H 0.2240 0.6579 0.3725 0.037 Uiso 1 1 calc R
C134 C 0.2407(3) 0.7096(3) 0.2791(3) 0.029(3) Uani 1 1 d G
H134 H 0.2790 0.7312 0.2877 0.035 Uiso 1 1 calc R
C135 C 0.2174(3) 0.7216(3) 0.2163(3) 0.027(3) Uani 1 1 d G
H135 H 0.2397 0.7514 0.1818 0.033 Uiso 1 1 calc R
C136 C 0.1865(3) 0.7553(3) 0.0667(3) 0.023(2) Uani 1 1 d G
C137 C 0.1716(3) 0.8226(3) 0.0436(4) 0.031(3) Uani 1 1 d G
H137 H 0.1346 0.8424 0.0609 0.037 Uiso 1 1 calc R
C138 C 0.2110(4) 0.8612(2) -0.0048(4) 0.034(3) Uani 1 1 d G
H138 H 0.2008 0.9072 -0.0206 0.041 Uiso 1 1 calc R
C139 C 0.2651(4) 0.8323(3) -0.0301(3) 0.037(3) Uani 1 1 d G
H139 H 0.2920 0.8586 -0.0632 0.045 Uiso 1 1 calc R
C140 C 0.2800(3) 0.7650(3) -0.0070(4) 0.031(3) Uani 1 1 d G
H140 H 0.3170 0.7452 -0.0243 0.038 Uiso 1 1 calc R
C141 C 0.2406(4) 0.7264(2) 0.0414(3) 0.023(2) Uani 1 1 d G
C142 C 0.2696(3) 0.5784(3) 0.1646(3) 0.020(2) Uani 1 1 d G
C143 C 0.3024(4) 0.5531(3) 0.2238(3) 0.030(3) Uani 1 1 d G
H143 H 0.2882 0.5137 0.2532 0.036 Uiso 1 1 calc R
C144 C 0.3559(4) 0.5855(4) 0.2398(3) 0.039(3) Uani 1 1 d G
H144 H 0.3783 0.5683 0.2802 0.047 Uiso 1 1 calc R
C145 C 0.3766(3) 0.6432(4) 0.1966(3) 0.031(3) Uani 1 1 d G
H145 H 0.4132 0.6654 0.2076 0.037 Uiso 1 1 calc R
C146 C 0.3438(3) 0.6685(3) 0.1375(3) 0.024(2) Uani 1 1 d G
H146 H 0.3580 0.7079 0.1080 0.029 Uiso 1 1 calc R
C147 C 0.2903(3) 0.6361(3) 0.1215(3) 0.024(2) Uani 1 1 d G
C148 C 0.2449(3) 0.5045(4) 0.0771(3) 0.024(3) Uani 1 1 d G
C149 C 0.3149(3) 0.4933(4) 0.0770(3) 0.034(3) Uani 1 1 d G
H149 H 0.3417 0.5000 0.1105 0.041 Uiso 1 1 calc R
C150 C 0.3456(2) 0.4724(4) 0.0278(4) 0.037(3) Uani 1 1 d G
H150 H 0.3934 0.4647 0.0277 0.045 Uiso 1 1 calc R
C151 C 0.3063(3) 0.4626(4) -0.0213(3) 0.030(3) Uani 1 1 d G
H151 H 0.3273 0.4483 -0.0549 0.036 Uiso 1 1 calc R
C152 C 0.2363(3) 0.4738(4) -0.0212(3) 0.030(3) Uani 1 1 d G
H152 H 0.2095 0.4672 -0.0547 0.036 Uiso 1 1 calc R
C153 C 0.2056(2) 0.4948(4) 0.0280(3) 0.024(3) Uani 1 1 d G
H153 H 0.1578 0.5025 0.0281 0.029 Uiso 1 1 calc R
C154 C 0.1875(4) 0.4664(3) 0.2064(3) 0.027(3) Uani 1 1 d G
C155 C 0.1304(4) 0.4694(3) 0.2437(4) 0.035(3) Uani 1 1 d G
H155 H 0.0996 0.5068 0.2320 0.042 Uiso 1 1 calc R
C156 C 0.1186(4) 0.4178(4) 0.2983(4) 0.044(4) Uani 1 1 d G
H156 H 0.0796 0.4199 0.3238 0.053 Uiso 1 1 calc R
C157 C 0.1637(4) 0.3632(3) 0.3155(3) 0.045(4) Uani 1 1 d G
H157 H 0.1556 0.3279 0.3528 0.054 Uiso 1 1 calc R
C158 C 0.2208(4) 0.3601(3) 0.2782(4) 0.040(3) Uani 1 1 d G
H158 H 0.2516 0.3227 0.2899 0.048 Uiso 1 1 calc R
C159 C 0.2326(3) 0.4117(4) 0.2236(4) 0.035(3) Uani 1 1 d G
H159 H 0.2716 0.4096 0.1981 0.041 Uiso 1 1 calc R
Re3 Re 0.47528(2) 0.14804(2) 0.06928(2) 0.02156(12) Uani 1 1 d .
Cu3 Cu 0.21219(6) 0.06264(6) 0.23353(6) 0.0187(3) Uani 1 1 d .
C201 C 0.5430(6) 0.1713(5) 0.0035(5) 0.023(2) Uani 1 1 d .
C202 C 0.5243(6) 0.1954(6) 0.1165(6) 0.029(3) Uani 1 1 d .
C203 C 0.4244(5) 0.2285(5) 0.0294(6) 0.024(3) Uani 1 1 d .
O201 O 0.5849(4) 0.1828(4) -0.0352(4) 0.034(2) Uani 1 1 d .
O202 O 0.5556(5) 0.2218(4) 0.1448(5) 0.040(2) Uani 1 1 d .
O203 O 0.3912(4) 0.2757(4) 0.0028(4) 0.041(2) Uani 1 1 d .
O204 O 0.0632(4) 0.0200(4) 0.2700(4) 0.0267(18) Uani 1 1 d .
N201 N 0.4233(4) 0.0847(4) 0.0260(4) 0.0186(19) Uani 1 1 d .
N202 N 0.5177(5) 0.0494(5) 0.1153(4) 0.025(2) Uani 1 1 d .
N203 N 0.4152(4) 0.0928(4) 0.2075(4) 0.023(2) Uani 1 1 d .
N204 N 0.3995(5) 0.1166(4) 0.1434(4) 0.023(2) Uani 1 1 d .
N205 N 0.3335(4) 0.1149(4) 0.1319(4) 0.021(2) Uani 1 1 d .
N206 N 0.3041(4) 0.0897(4) 0.1893(4) 0.0193(19) Uani 1 1 d .
N207 N 0.2733(4) 0.0414(4) 0.3141(4) 0.022(2) Uani 1 1 d .
C204 C 0.5681(6) 0.0363(6) 0.1601(6) 0.031(3) Uani 1 1 d .
H204 H 0.5899 0.0718 0.1686 0.037 Uiso 1 1 calc R
C205 C 0.5885(7) -0.0277(7) 0.1937(6) 0.040(3) Uani 1 1 d .
H205 H 0.6238 -0.0359 0.2250 0.048 Uiso 1 1 calc R
C206 C 0.5573(8) -0.0790(7) 0.1813(7) 0.049(4) Uani 1 1 d .
H206 H 0.5712 -0.1232 0.2034 0.059 Uiso 1 1 calc R
C207 C 0.5052(7) -0.0656(6) 0.1363(6) 0.040(3) Uani 1 1 d .
H207 H 0.4826 -0.1006 0.1276 0.047 Uiso 1 1 calc R
C208 C 0.4861(6) -0.0007(6) 0.1038(6) 0.027(3) Uani 1 1 d .
C209 C 0.4335(5) 0.0185(5) 0.0533(5) 0.023(2) Uani 1 1 d .
C210 C 0.3964(6) -0.0269(6) 0.0336(6) 0.034(3) Uani 1 1 d .
H210 H 0.4026 -0.0727 0.0544 0.040 Uiso 1 1 calc R
C211 C 0.3514(7) -0.0040(7) -0.0161(7) 0.039(3) Uani 1 1 d .
H211 H 0.3261 -0.0340 -0.0304 0.047 Uiso 1 1 calc R
C212 C 0.3426(6) 0.0614(6) -0.0451(6) 0.032(3) Uani 1 1 d .
H212 H 0.3117 0.0772 -0.0802 0.038 Uiso 1 1 calc R
C213 C 0.3784(6) 0.1046(6) -0.0238(6) 0.028(3) Uani 1 1 d .
H213 H 0.3716 0.1504 -0.0447 0.034 Uiso 1 1 calc R
C214 C 0.3545(5) 0.0765(5) 0.2334(5) 0.021(2) Uani 1 1 d .
C215 C 0.3383(6) 0.0496(5) 0.3015(5) 0.024(2) Uani 1 1 d .
C216 C 0.3899(6) 0.0339(6) 0.3493(6) 0.033(3) Uani 1 1 d .
H216 H 0.4363 0.0397 0.3383 0.040 Uiso 1 1 calc R
C217 C 0.3701(7) 0.0101(7) 0.4116(7) 0.041(3) Uani 1 1 d .
H217 H 0.4033 -0.0001 0.4450 0.049 Uiso 1 1 calc R
C218 C 0.3027(6) 0.0004(6) 0.4277(6) 0.035(3) Uani 1 1 d .
C219 C 0.2537(6) 0.0156(5) 0.3766(5) 0.024(2) Uani 1 1 d .
C220 C 0.1861(6) 0.0022(6) 0.3914(5) 0.030(3) Uani 1 1 d .
H220 H 0.1537 0.0109 0.3574 0.036 Uiso 1 1 calc R
C221 C 0.1654(7) -0.0232(7) 0.4538(6) 0.044(4) Uani 1 1 d .
H221 H 0.1192 -0.0324 0.4628 0.053 Uiso 1 1 calc R
C222 C 0.2123(8) -0.0354(8) 0.5040(7) 0.053(4) Uani 1 1 d U
H222 H 0.1976 -0.0518 0.5473 0.063 Uiso 1 1 calc R
C223 C 0.2785(7) -0.0241(8) 0.4917(7) 0.053(4) Uani 1 1 d .
H223 H 0.3096 -0.0327 0.5267 0.064 Uiso 1 1 calc R
P5 P 0.12822(14) 0.14003(14) 0.20551(14) 0.0203(6) Uani 1 1 d .
P6 P 0.18794(14) -0.03238(14) 0.21398(14) 0.0204(6) Uani 1 1 d .
C224 C 0.1566(4) 0.2080(3) 0.1388(3) 0.026(3) Uani 1 1 d G
C225 C 0.1752(4) 0.1929(3) 0.0824(3) 0.030(3) Uani 1 1 d G
H225 H 0.1666 0.1510 0.0775 0.036 Uiso 1 1 calc R
C226 C 0.2066(4) 0.2390(4) 0.0332(3) 0.037(3) Uani 1 1 d G
H226 H 0.2193 0.2287 -0.0053 0.045 Uiso 1 1 calc R
C227 C 0.2192(4) 0.3003(3) 0.0404(3) 0.034(3) Uani 1 1 d G
H227 H 0.2406 0.3319 0.0067 0.040 Uiso 1 1 calc R
C228 C 0.2006(4) 0.3155(3) 0.0967(4) 0.037(3) Uani 1 1 d G
H228 H 0.2092 0.3574 0.1016 0.045 Uiso 1 1 calc R
C229 C 0.1692(4) 0.2693(3) 0.1459(3) 0.028(3) Uani 1 1 d G
H229 H 0.1565 0.2797 0.1844 0.034 Uiso 1 1 calc R
C230 C 0.0905(4) 0.1808(3) 0.2625(3) 0.024(3) Uani 1 1 d G
C231 C 0.1190(3) 0.1658(3) 0.3238(3) 0.027(3) Uani 1 1 d G
H231 H 0.1570 0.1354 0.3350 0.032 Uiso 1 1 calc R
C232 C 0.0918(4) 0.1953(4) 0.3688(3) 0.042(3) Uani 1 1 d G
H232 H 0.1112 0.1850 0.4107 0.051 Uiso 1 1 calc R
C233 C 0.0361(4) 0.2398(4) 0.3524(4) 0.044(4) Uani 1 1 d G
H233 H 0.0175 0.2599 0.3832 0.053 Uiso 1 1 calc R
C234 C 0.0077(3) 0.2548(4) 0.2911(4) 0.038(3) Uani 1 1 d G
H234 H -0.0303 0.2852 0.2800 0.046 Uiso 1 1 calc R
C235 C 0.0349(4) 0.2253(4) 0.2462(3) 0.032(3) Uani 1 1 d G
H235 H 0.0154 0.2356 0.2043 0.038 Uiso 1 1 calc R
C236 C 0.0531(3) 0.1099(3) 0.1750(3) 0.028(3) Uani 1 1 d G
C237 C 0.0208(4) 0.1437(3) 0.1174(3) 0.035(3) Uani 1 1 d G
H237 H 0.0371 0.1842 0.0920 0.042 Uiso 1 1 calc R
C238 C -0.0352(4) 0.1180(4) 0.0968(3) 0.039(3) Uani 1 1 d G
H238 H -0.0573 0.1410 0.0574 0.047 Uiso 1 1 calc R
C239 C -0.0590(3) 0.0586(4) 0.1339(4) 0.038(3) Uani 1 1 d G
H239 H -0.0973 0.0410 0.1199 0.046 Uiso 1 1 calc R
C240 C -0.0267(3) 0.0249(3) 0.1916(3) 0.026(3) Uani 1 1 d G
H240 H -0.0429 -0.0157 0.2169 0.031 Uiso 1 1 calc R
C241 C 0.0294(3) 0.0505(3) 0.2121(3) 0.023(2) Uani 1 1 d G
C242 C 0.1239(3) -0.0806(3) 0.2678(3) 0.021(2) Uani 1 1 d G
C243 C 0.1339(3) -0.1484(3) 0.2925(4) 0.031(3) Uani 1 1 d G
H243 H 0.1703 -0.1709 0.2773 0.037 Uiso 1 1 calc R
C244 C 0.0907(4) -0.1833(2) 0.3395(4) 0.038(3) Uani 1 1 d G
H244 H 0.0976 -0.2297 0.3564 0.045 Uiso 1 1 calc R
C245 C 0.0375(4) -0.1505(3) 0.3617(4) 0.048(4) Uani 1 1 d G
H245 H 0.0079 -0.1743 0.3938 0.058 Uiso 1 1 calc R
C246 C 0.0274(3) -0.0826(3) 0.3370(4) 0.036(3) Uani 1 1 d G
H246 H -0.0090 -0.0601 0.3522 0.044 Uiso 1 1 calc R
C247 C 0.0706(4) -0.0477(2) 0.2900(4) 0.028(3) Uani 1 1 d G
C248 C 0.1561(3) -0.0198(4) 0.1324(2) 0.023(2) Uani 1 1 d G
C249 C 0.1919(3) 0.0204(3) 0.0821(3) 0.023(2) Uani 1 1 d G
H249 H 0.2322 0.0388 0.0909 0.028 Uiso 1 1 calc R
C250 C 0.1687(3) 0.0336(3) 0.0191(3) 0.027(3) Uani 1 1 d G
H250 H 0.1932 0.0611 -0.0153 0.033 Uiso 1 1 calc R
C251 C 0.1097(3) 0.0066(4) 0.0062(2) 0.026(3) Uani 1 1 d G
H251 H 0.0939 0.0156 -0.0369 0.032 Uiso 1 1 calc R
C252 C 0.0739(3) -0.0336(3) 0.0565(3) 0.031(3) Uani 1 1 d G
H252 H 0.0336 -0.0520 0.0477 0.037 Uiso 1 1 calc R
C253 C 0.0970(3) -0.0468(3) 0.1196(3) 0.025(3) Uani 1 1 d G
H253 H 0.0725 -0.0743 0.1539 0.030 Uiso 1 1 calc R
C254 C 0.2620(3) -0.0904(3) 0.2215(3) 0.023(2) Uani 1 1 d G
C255 C 0.2990(4) -0.1062(4) 0.2786(3) 0.031(3) Uani 1 1 d G
H255 H 0.2842 -0.0893 0.3129 0.038 Uiso 1 1 calc R
C256 C 0.3577(4) -0.1467(4) 0.2856(3) 0.035(3) Uani 1 1 d G
H256 H 0.3831 -0.1575 0.3247 0.043 Uiso 1 1 calc R
C257 C 0.3794(3) -0.1715(3) 0.2355(4) 0.036(3) Uani 1 1 d G
H257 H 0.4195 -0.1992 0.2403 0.044 Uiso 1 1 calc R
C258 C 0.3424(4) -0.1557(3) 0.1784(3) 0.031(3) Uani 1 1 d G
H258 H 0.3572 -0.1726 0.1441 0.037 Uiso 1 1 calc R
C259 C 0.2837(3) -0.1152(4) 0.1713(3) 0.026(3) Uani 1 1 d G
H259 H 0.2583 -0.1044 0.1323 0.031 Uiso 1 1 calc R
C301 C 0.9366(10) 0.0927(10) 0.3536(10) 0.083(6) Uani 1 1 d .
H30A H 0.9683 0.1068 0.3171 0.100 Uiso 1 1 calc R
H30B H 0.9134 0.1328 0.3602 0.100 Uiso 1 1 calc R
Cl1 Cl 0.9826(3) 0.0512(3) 0.4231(3) 0.0868(15) Uani 1 1 d .
Cl2 Cl 0.8746(2) 0.0427(2) 0.3333(2) 0.0735(13) Uani 1 1 d .
C302 C 0.5059(11) 0.3992(9) 0.9243(10) 0.084(6) Uani 1 1 d .
H30C H 0.5363 0.3922 0.8899 0.101 Uiso 1 1 calc R
H30D H 0.4648 0.3747 0.9237 0.101 Uiso 1 1 calc R
Cl3 Cl 0.4827(3) 0.4806(3) 0.9062(3) 0.0963(18) Uani 1 1 d .
Cl4 Cl 0.5470(3) 0.3659(2) 0.9988(2) 0.0761(13) Uani 1 1 d .
C303 C 0.8099(10) 0.1492(11) 0.1791(11) 0.091(6) Uani 1 1 d U
H30E H 0.8211 0.1490 0.1345 0.109 Uiso 1 1 calc R
H30F H 0.8111 0.1029 0.2062 0.109 Uiso 1 1 calc R
Cl5 Cl 0.3634(3) 0.6412(3) 0.8475(4) 0.116(2) Uani 1 1 d U
Cl6 Cl 0.8712(4) 0.1901(3) 0.2068(4) 0.114(2) Uani 1 1 d U
C304 C 0.3589(14) 0.7012(14) 0.7716(13) 0.125(9) Uani 1 1 d U
H30G H 0.3599 0.7453 0.7783 0.150 Uiso 1 1 calc R
H30H H 0.3994 0.6950 0.7463 0.150 Uiso 1 1 calc R
Cl7 Cl 0.7287(3) 0.1832(3) 0.1797(3) 0.1031(19) Uani 1 1 d U
Cl8 Cl 0.2869(3) 0.6984(4) 0.7274(4) 0.120(2) Uani 1 1 d U
C305 C 0.1316(18) 0.7392(18) 0.5671(17) 0.170(13) Uani 1 1 d U
H30I H 0.1030 0.7029 0.5898 0.203 Uiso 1 1 calc R
H30J H 0.1649 0.7223 0.5405 0.203 Uiso 1 1 calc R
Cl9 Cl 0.1717(6) 0.7679(6) 0.6204(6) 0.197(4) Uani 1 1 d U
Cl10 Cl 0.0795(7) 0.8070(6) 0.5167(6) 0.224(5) Uani 1 1 d U
B1 B 0.1094(7) 0.5877(7) 0.5132(6) 0.026(3) Uani 1 1 d .
F1 F 0.1074(5) 0.6466(4) 0.4653(4) 0.064(3) Uani 1 1 d .
F2 F 0.1691(4) 0.5760(5) 0.5469(5) 0.067(3) Uani 1 1 d .
F3 F 0.1007(4) 0.5367(4) 0.4861(5) 0.059(2) Uani 1 1 d .
F4 F 0.0573(4) 0.5881(4) 0.5547(4) 0.061(3) Uani 1 1 d .
B2 B 0.4499(7) 0.2714(7) 0.8360(6) 0.029(3) Uani 1 1 d .
F5 F 0.4080(5) 0.3290(4) 0.8157(5) 0.074(3) Uani 1 1 d .
F6 F 0.4945(5) 0.2770(5) 0.8814(4) 0.075(3) Uani 1 1 d .
F7 F 0.4105(4) 0.2182(4) 0.8557(4) 0.057(2) Uani 1 1 d .
F8 F 0.4845(5) 0.2683(6) 0.7816(5) 0.074(3) Uani 1 1 d .
B3 B 0.7755(8) 0.9647(8) 0.1722(7) 0.037(4) Uani 1 1 d .
F9 F 0.7354(4) 0.9126(4) 0.2011(4) 0.047(2) Uani 1 1 d .
F10 F 0.8088(4) 0.9859(4) 0.2175(4) 0.049(2) Uani 1 1 d .
F11 F 0.7338(5) 1.0170(4) 0.1360(5) 0.074(3) Uani 1 1 d .
F12 F 0.8194(5) 0.9472(5) 0.1309(5) 0.076(3) Uani 1 1 d .

loop_
_atom_site_aniso_label
_atom_site_aniso_U_11
_atom_site_aniso_U_22
_atom_site_aniso_U_33
_atom_site_aniso_U_23
_atom_site_aniso_U_13
_atom_site_aniso_U_12
Re1 0.0232(2) 0.0221(2) 0.0239(3) -0.00182(19) 0.00446(19) -0.00577(19)
Cu1 0.0172(7) 0.0165(7) 0.0275(7) -0.0019(6) 0.0006(6) -0.0011(5)
C3 0.026(6) 0.018(6) 0.028(6) -0.006(5) -0.003(5) 0.006(5)
C1 0.023(6) 0.016(6) 0.029(6) 0.006(5) 0.010(5) -0.004(5)
C2 0.036(7) 0.037(8) 0.029(7) -0.001(6) 0.015(6) -0.015(6)
O3 0.034(5) 0.038(5) 0.031(5) -0.004(4) 0.019(4) -0.009(4)
O1 0.053(6) 0.032(5) 0.050(6) -0.011(5) -0.007(5) -0.016(5)
O2 0.038(5) 0.022(4) 0.047(5) 0.008(4) -0.001(4) 0.015(4)
O4 0.024(4) 0.015(4) 0.036(5) -0.004(3) 0.001(4) 0.004(3)
N6 0.009(4) 0.035(6) 0.024(5) -0.007(4) -0.001(4) -0.010(4)
N7 0.021(5) 0.032(6) 0.027(5) -0.016(5) 0.001(4) -0.001(4)
N1 0.027(5) 0.027(5) 0.029(6) -0.007(4) -0.001(4) 0.000(4)
N2 0.017(5) 0.023(5) 0.026(5) -0.004(4) 0.004(4) -0.004(4)
N3 0.024(5) 0.022(5) 0.021(5) 0.001(4) 0.003(4) -0.006(4)
N4 0.014(4) 0.022(5) 0.026(5) -0.005(4) 0.002(4) 0.001(4)
N5 0.018(5) 0.024(5) 0.020(5) 0.001(4) 0.001(4) 0.005(4)
C14 0.036(7) 0.029(7) 0.025(6) -0.009(5) -0.005(5) 0.006(5)
C15 0.031(7) 0.030(7) 0.029(7) -0.004(6) -0.002(5) 0.007(5)
C16 0.042(8) 0.028(7) 0.042(8) -0.001(6) 0.004(6) -0.001(6)
C17 0.044(8) 0.029(7) 0.025(6) -0.012(5) 0.012(6) -0.008(6)
C18 0.020(6) 0.025(6) 0.026(6) 0.000(5) 0.005(5) 0.002(5)
C19 0.029(6) 0.023(6) 0.029(6) -0.001(5) 0.014(5) -0.013(5)
C20 0.028(7) 0.038(8) 0.037(7) -0.011(6) 0.003(6) -0.003(6)
C21 0.027(6) 0.037(7) 0.034(7) -0.012(6) 0.005(5) -0.010(5)
C22 0.025(7) 0.049(8) 0.030(7) -0.012(6) 0.002(5) -0.003(6)
C23 0.027(6) 0.031(7) 0.019(6) -0.003(5) 0.006(5) -0.010(5)
C4 0.019(6) 0.021(6) 0.029(6) -0.004(5) 0.000(5) -0.001(5)
C5 0.028(6) 0.020(6) 0.021(6) 0.003(5) -0.001(5) 0.002(5)
C6 0.024(6) 0.020(6) 0.039(7) -0.006(5) -0.005(5) -0.001(5)
C7 0.027(6) 0.029(7) 0.032(7) -0.007(6) -0.010(5) 0.006(5)
C8 0.026(6) 0.026(6) 0.022(6) 0.002(5) -0.004(5) 0.011(5)
C9 0.022(6) 0.015(5) 0.022(6) 0.004(5) 0.000(5) 0.008(4)
C10 0.036(7) 0.035(7) 0.027(7) -0.001(6) 0.007(6) -0.003(6)
C11 0.043(8) 0.034(8) 0.039(8) 0.006(6) 0.009(6) 0.002(6)
C12 0.049(9) 0.037(8) 0.032(7) 0.003(6) 0.008(6) 0.004(7)
C13 0.036(7) 0.036(7) 0.022(6) -0.004(6) -0.005(5) 0.020(6)
P1 0.0187(14) 0.0176(14) 0.0329(17) -0.0052(13) -0.0006(12) -0.0018(11)
P2 0.0191(14) 0.0145(14) 0.0244(15) -0.0005(12) 0.0039(12) -0.0008(11)
C24 0.016(6) 0.014(5) 0.043(7) 0.006(5) 0.000(5) 0.005(4)
C25 0.028(6) 0.026(6) 0.042(8) -0.016(6) -0.010(6) 0.000(5)
C26 0.026(6) 0.035(7) 0.030(7) -0.005(6) -0.004(5) 0.010(5)
C27 0.022(6) 0.034(7) 0.038(7) 0.005(6) 0.007(5) 0.003(5)
C28 0.033(7) 0.029(7) 0.051(9) -0.010(6) 0.009(6) -0.010(6)
C29 0.032(7) 0.027(7) 0.042(8) -0.006(6) 0.002(6) -0.003(5)
C30 0.024(6) 0.019(6) 0.029(6) -0.001(5) 0.004(5) -0.001(5)
C31 0.024(6) 0.025(6) 0.025(6) 0.003(5) 0.000(5) 0.008(5)
C32 0.037(7) 0.023(6) 0.022(6) -0.002(5) -0.008(5) 0.002(5)
C33 0.038(7) 0.023(6) 0.029(7) 0.002(5) 0.001(6) 0.008(5)
C34 0.022(6) 0.040(8) 0.052(8) -0.018(7) 0.005(6) 0.001(5)
C35 0.024(6) 0.039(8) 0.052(8) -0.019(7) 0.004(6) 0.004(6)
C36 0.016(6) 0.026(6) 0.029(6) -0.003(5) 0.003(5) -0.002(5)
C37 0.018(6) 0.039(7) 0.043(8) -0.010(6) -0.005(5) -0.001(5)
C38 0.032(7) 0.053(9) 0.035(7) -0.011(7) -0.004(6) -0.005(6)
C39 0.021(6) 0.037(7) 0.051(8) -0.021(7) 0.009(6) -0.010(5)
C40 0.028(7) 0.039(7) 0.040(7) -0.018(6) 0.008(6) -0.008(6)
C41 0.011(5) 0.034(7) 0.040(7) -0.014(6) 0.006(5) -0.001(5)
C42 0.022(6) 0.023(6) 0.031(6) -0.010(5) 0.001(5) -0.002(5)
C43 0.023(6) 0.026(6) 0.030(7) 0.004(5) -0.009(5) -0.004(5)
C44 0.028(6) 0.018(6) 0.036(7) 0.003(5) -0.002(5) -0.004(5)
C45 0.031(7) 0.028(7) 0.038(7) -0.002(6) 0.004(6) -0.016(5)
C46 0.028(7) 0.037(7) 0.038(7) -0.011(6) 0.013(6) -0.005(6)
C47 0.025(6) 0.027(6) 0.027(6) -0.005(5) 0.000(5) -0.009(5)
C48 0.020(6) 0.022(6) 0.028(6) -0.007(5) 0.000(5) 0.002(5)
C49 0.028(6) 0.025(6) 0.029(7) -0.006(5) 0.001(5) -0.004(5)
C50 0.035(7) 0.020(6) 0.027(6) 0.003(5) 0.005(5) 0.002(5)
C51 0.025(6) 0.020(6) 0.028(6) -0.004(5) -0.004(5) 0.009(5)
C52 0.026(6) 0.018(6) 0.038(7) -0.009(5) -0.002(5) 0.005(5)
C53 0.028(6) 0.015(6) 0.031(7) 0.001(5) 0.005(5) -0.003(5)
C54 0.027(6) 0.013(5) 0.019(6) 0.008(4) 0.002(5) 0.005(4)
C55 0.025(6) 0.036(7) 0.027(6) -0.010(6) -0.003(5) 0.007(5)
C56 0.027(6) 0.038(7) 0.027(7) -0.003(6) -0.006(5) 0.011(5)
C57 0.028(6) 0.017(6) 0.036(7) 0.006(5) 0.007(5) 0.006(5)
C58 0.032(7) 0.018(6) 0.027(6) 0.001(5) 0.005(5) 0.001(5)
C59 0.027(6) 0.020(6) 0.029(6) 0.008(5) 0.005(5) 0.000(5)
Re2 0.0249(3) 0.0229(3) 0.0211(2) -0.00087(19) 0.00299(19) -0.00581(19)
Cu2 0.0129(6) 0.0160(6) 0.0232(7) 0.0011(5) -0.0044(5) 0.0024(5)
C101 0.030(6) 0.021(6) 0.022(6) -0.002(5) -0.005(5) -0.006(5)
C102 0.034(6) 0.055(7) 0.024(5) -0.028(5) -0.004(5) 0.008(5)
C103 0.031(7) 0.043(8) 0.019(6) 0.001(6) 0.013(5) -0.011(6)
O101 0.030(5) 0.033(5) 0.031(5) -0.002(4) 0.009(4) -0.012(4)
O102 0.061(7) 0.040(6) 0.039(6) -0.012(5) 0.002(5) 0.012(5)
O103 0.031(5) 0.069(7) 0.039(5) -0.021(5) -0.001(4) -0.026(5)
O104 0.022(4) 0.014(4) 0.025(4) 0.004(3) -0.005(3) 0.002(3)
N101 0.023(5) 0.023(5) 0.022(5) 0.003(4) 0.006(4) 0.003(4)
N102 0.027(5) 0.023(5) 0.018(5) -0.003(4) 0.008(4) -0.003(4)
N103 0.019(5) 0.021(5) 0.025(5) -0.005(4) -0.001(4) 0.004(4)
N104 0.024(5) 0.020(5) 0.022(5) -0.001(4) 0.004(4) -0.007(4)
N105 0.030(5) 0.021(5) 0.018(5) 0.001(4) 0.002(4) -0.003(4)
N106 0.029(5) 0.020(5) 0.012(4) -0.002(4) -0.009(4) 0.006(4)
N107 0.014(4) 0.022(5) 0.021(5) 0.003(4) -0.004(4) 0.004(4)
C104 0.022(6) 0.039(7) 0.023(6) -0.011(5) 0.001(5) -0.006(5)
C105 0.027(7) 0.041(8) 0.030(7) -0.009(6) -0.002(5) 0.000(6)
C106 0.020(6) 0.052(9) 0.048(8) -0.024(7) 0.003(6) -0.012(6)
C107 0.035(7) 0.026(7) 0.057(9) -0.012(6) 0.021(7) -0.009(6)
C108 0.032(6) 0.013(5) 0.028(6) 0.003(5) 0.014(5) -0.005(5)
C109 0.032(7) 0.024(6) 0.026(6) 0.003(5) 0.015(5) -0.002(5)
C110 0.035(7) 0.027(7) 0.044(8) 0.003(6) 0.011(6) -0.006(6)
C111 0.037(6) 0.039(6) 0.041(6) 0.009(5) 0.012(5) 0.009(5)
C112 0.025(7) 0.059(9) 0.026(7) 0.008(7) 0.008(5) 0.015(6)
C113 0.023(6) 0.043(8) 0.027(7) 0.009(6) 0.000(5) 0.007(6)
C114 0.025(6) 0.023(6) 0.022(6) -0.005(5) -0.003(5) -0.001(5)
C115 0.023(6) 0.021(6) 0.020(6) 0.003(5) 0.002(5) -0.004(5)
C116 0.022(6) 0.040(7) 0.029(7) -0.003(6) -0.001(5) -0.010(5)
C117 0.034(7) 0.048(8) 0.032(7) -0.010(6) -0.008(6) 0.002(6)
C118 0.032(7) 0.036(7) 0.022(6) -0.004(5) -0.003(5) -0.010(5)
C119 0.018(6) 0.023(6) 0.027(6) -0.005(5) 0.003(5) 0.001(5)
C120 0.035(7) 0.043(8) 0.027(7) -0.012(6) -0.006(6) -0.015(6)
C121 0.035(7) 0.038(8) 0.040(8) -0.006(6) 0.003(6) -0.003(6)
C122 0.049(8) 0.033(7) 0.023(6) -0.004(6) 0.008(6) -0.004(6)
C123 0.054(9) 0.031(7) 0.030(7) -0.001(6) 0.002(6) -0.001(6)
P3 0.0181(14) 0.0131(13) 0.0241(15) 0.0021(12) -0.0037(11) 0.0024(11)
P4 0.0181(14) 0.0155(14) 0.0249(15) 0.0032(12) -0.0046(12) 0.0004(11)
C124 0.024(6) 0.014(5) 0.024(6) 0.006(5) -0.003(5) 0.004(4)
C125 0.031(7) 0.038(7) 0.032(7) -0.006(6) -0.010(6) 0.007(6)
C126 0.026(7) 0.037(7) 0.040(8) 0.007(6) -0.004(6) 0.017(6)
C127 0.019(6) 0.025(6) 0.044(8) 0.014(6) 0.010(6) 0.006(5)
C128 0.023(6) 0.014(6) 0.042(7) -0.001(5) 0.008(5) 0.001(5)
C129 0.022(6) 0.019(6) 0.035(7) 0.002(5) 0.001(5) 0.003(5)
C130 0.021(6) 0.014(5) 0.022(6) -0.001(5) -0.002(5) 0.005(4)
C131 0.025(6) 0.022(6) 0.029(6) 0.003(5) -0.008(5) 0.005(5)
C132 0.025(6) 0.025(6) 0.030(7) -0.002(5) -0.001(5) 0.002(5)
C133 0.042(7) 0.021(6) 0.023(6) 0.002(5) -0.015(5) 0.011(5)
C134 0.025(6) 0.025(6) 0.037(7) -0.009(6) -0.005(5) -0.005(5)
C135 0.026(6) 0.022(6) 0.032(7) -0.005(5) -0.006(5) 0.003(5)
C136 0.025(6) 0.020(6) 0.018(6) 0.006(5) -0.005(5) 0.000(5)
C137 0.015(6) 0.034(7) 0.039(7) -0.002(6) -0.015(5) 0.000(5)
C138 0.025(6) 0.021(6) 0.050(8) 0.001(6) -0.008(6) -0.004(5)
C139 0.026(7) 0.027(7) 0.044(8) 0.014(6) 0.000(6) -0.005(5)
C140 0.027(6) 0.023(6) 0.036(7) 0.004(5) 0.006(5) -0.004(5)
C141 0.028(6) 0.011(5) 0.026(6) 0.003(5) -0.009(5) -0.011(5)
C142 0.010(5) 0.020(6) 0.024(6) 0.003(5) -0.005(4) -0.002(4)
C143 0.029(7) 0.025(6) 0.027(6) 0.007(5) -0.005(5) -0.001(5)
C144 0.025(7) 0.043(8) 0.040(8) 0.003(6) -0.017(6) -0.004(6)
C145 0.025(6) 0.038(7) 0.033(7) -0.014(6) -0.002(5) -0.006(5)
C146 0.015(5) 0.019(6) 0.030(6) 0.005(5) -0.001(5) -0.002(4)
C147 0.015(5) 0.026(6) 0.029(6) -0.005(5) 0.004(5) 0.005(5)
C148 0.020(6) 0.018(6) 0.027(6) 0.004(5) 0.009(5) 0.002(4)
C149 0.033(7) 0.028(7) 0.036(7) -0.003(6) -0.004(6) 0.003(5)
C150 0.026(7) 0.044(8) 0.041(8) -0.011(6) 0.002(6) 0.004(6)
C151 0.026(6) 0.034(7) 0.023(6) 0.000(5) 0.004(5) -0.002(5)
C152 0.039(7) 0.018(6) 0.029(7) -0.001(5) 0.000(6) 0.001(5)
C153 0.019(6) 0.018(6) 0.029(6) 0.004(5) -0.002(5) 0.002(4)
C154 0.028(6) 0.020(6) 0.031(7) -0.006(5) 0.001(5) 0.001(5)
C155 0.033(7) 0.031(7) 0.029(7) 0.009(6) 0.000(5) 0.008(5)
C156 0.018(6) 0.052(9) 0.042(8) 0.017(7) 0.010(6) 0.005(6)
C157 0.067(10) 0.022(7) 0.035(8) 0.012(6) 0.001(7) -0.011(7)
C158 0.054(9) 0.023(7) 0.040(8) -0.004(6) -0.003(7) 0.011(6)
C159 0.040(7) 0.022(6) 0.039(7) -0.005(6) 0.002(6) 0.002(5)
Re3 0.0209(2) 0.0194(2) 0.0214(2) -0.00101(18) 0.00484(18) -0.00246(18)
Cu3 0.0156(6) 0.0163(6) 0.0206(7) 0.0005(5) -0.0002(5) -0.0002(5)
C201 0.025(6) 0.018(6) 0.027(6) -0.005(5) -0.006(5) -0.003(5)
C202 0.028(6) 0.022(6) 0.028(7) 0.004(5) 0.006(5) 0.008(5)
C203 0.016(5) 0.018(6) 0.043(7) -0.016(5) 0.020(5) -0.009(5)
O201 0.031(5) 0.031(5) 0.039(5) -0.007(4) 0.023(4) -0.008(4)
O202 0.037(5) 0.041(5) 0.048(6) -0.020(5) -0.005(4) -0.013(4)
O203 0.036(5) 0.027(5) 0.048(6) 0.006(4) 0.002(4) 0.004(4)
O204 0.029(4) 0.020(4) 0.028(4) -0.001(3) 0.003(3) -0.006(3)
N201 0.012(4) 0.020(5) 0.021(5) -0.002(4) 0.006(4) 0.001(4)
N202 0.021(5) 0.031(6) 0.017(5) 0.000(4) 0.000(4) 0.004(4)
N203 0.018(5) 0.023(5) 0.026(5) -0.003(4) 0.001(4) 0.000(4)
N204 0.024(5) 0.019(5) 0.022(5) 0.000(4) -0.003(4) -0.001(4)
N205 0.016(5) 0.026(5) 0.020(5) -0.003(4) 0.003(4) 0.000(4)
N206 0.017(5) 0.020(5) 0.020(5) -0.004(4) 0.005(4) -0.003(4)
N207 0.015(5) 0.018(5) 0.026(5) 0.005(4) 0.000(4) 0.006(4)
C204 0.023(6) 0.041(7) 0.029(7) -0.011(6) 0.001(5) 0.009(5)
C205 0.035(7) 0.053(9) 0.021(6) 0.003(6) 0.002(5) 0.015(7)
C206 0.058(10) 0.033(8) 0.042(8) 0.007(7) 0.013(7) 0.021(7)
C207 0.054(9) 0.025(7) 0.037(8) -0.006(6) 0.017(7) 0.000(6)
C208 0.020(6) 0.023(6) 0.031(7) 0.003(5) 0.014(5) 0.003(5)
C209 0.021(6) 0.020(6) 0.023(6) -0.002(5) 0.016(5) 0.003(5)
C210 0.034(7) 0.028(7) 0.042(8) -0.014(6) 0.015(6) -0.009(5)
C211 0.031(7) 0.052(9) 0.040(8) -0.020(7) 0.008(6) -0.016(6)
C212 0.018(6) 0.045(8) 0.030(7) -0.009(6) -0.002(5) 0.000(5)
C213 0.019(6) 0.035(7) 0.031(7) -0.012(6) 0.001(5) -0.002(5)
C214 0.012(5) 0.019(6) 0.029(6) -0.004(5) -0.006(4) 0.004(4)
C215 0.025(6) 0.021(6) 0.024(6) -0.005(5) -0.003(5) 0.001(5)
C216 0.019(6) 0.031(7) 0.039(7) 0.007(6) -0.008(5) -0.001(5)
C217 0.030(7) 0.047(8) 0.038(8) 0.001(7) -0.008(6) -0.002(6)
C218 0.032(7) 0.038(7) 0.024(6) 0.010(6) -0.009(5) 0.004(6)
C219 0.027(6) 0.021(6) 0.020(6) 0.000(5) 0.008(5) -0.001(5)
C220 0.028(6) 0.035(7) 0.019(6) 0.006(5) -0.004(5) -0.008(5)
C221 0.035(8) 0.055(9) 0.033(7) 0.004(7) 0.014(6) -0.010(7)
C222 0.046(7) 0.062(8) 0.037(7) 0.005(6) 0.007(6) 0.005(6)
C223 0.037(8) 0.071(11) 0.034(8) 0.014(7) -0.008(6) 0.000(7)
P5 0.0157(14) 0.0175(14) 0.0236(15) 0.0004(12) 0.0009(11) 0.0002(11)
P6 0.0228(15) 0.0162(14) 0.0190(14) 0.0004(12) 0.0005(12) -0.0037(11)
C224 0.018(6) 0.024(6) 0.030(6) 0.003(5) 0.002(5) 0.001(5)
C225 0.033(7) 0.028(7) 0.024(6) 0.002(5) 0.001(5) -0.004(5)
C226 0.028(7) 0.039(8) 0.032(7) 0.010(6) 0.008(5) -0.003(6)
C227 0.031(7) 0.025(7) 0.033(7) 0.011(5) -0.002(5) -0.001(5)
C228 0.030(7) 0.029(7) 0.048(8) -0.002(6) -0.004(6) -0.005(5)
C229 0.024(6) 0.021(6) 0.034(7) 0.000(5) -0.001(5) -0.001(5)
C230 0.024(6) 0.019(6) 0.027(6) -0.001(5) 0.005(5) -0.012(5)
C231 0.022(6) 0.029(6) 0.027(6) -0.003(5) -0.001(5) 0.006(5)
C232 0.042(8) 0.048(9) 0.037(8) -0.013(7) -0.006(6) 0.000(7)
C233 0.054(9) 0.042(8) 0.040(8) -0.017(7) 0.017(7) 0.002(7)
C234 0.026(7) 0.031(7) 0.052(9) -0.006(6) 0.004(6) 0.003(5)
C235 0.029(7) 0.027(7) 0.032(7) 0.000(6) 0.001(5) 0.005(5)
C236 0.016(6) 0.037(7) 0.027(6) -0.005(5) 0.007(5) -0.003(5)
C237 0.026(7) 0.035(7) 0.037(7) 0.001(6) -0.006(5) -0.004(5)
C238 0.024(7) 0.044(8) 0.043(8) -0.002(7) -0.008(6) -0.006(6)
C239 0.028(7) 0.048(8) 0.041(8) -0.016(7) -0.009(6) -0.010(6)
C240 0.020(6) 0.023(6) 0.035(7) -0.008(5) 0.003(5) -0.004(5)
C241 0.018(6) 0.023(6) 0.024(6) -0.002(5) 0.000(5) -0.003(5)
C242 0.025(6) 0.018(6) 0.015(5) 0.005(4) -0.007(4) -0.002(5)
C243 0.029(7) 0.025(6) 0.040(7) -0.012(6) -0.001(6) -0.008(5)
C244 0.038(8) 0.022(6) 0.046(8) 0.004(6) -0.002(6) -0.006(6)
C245 0.035(8) 0.034(8) 0.059(10) 0.016(7) 0.013(7) -0.016(6)
C246 0.026(7) 0.031(7) 0.043(8) 0.003(6) 0.003(6) -0.006(5)
C247 0.029(6) 0.019(6) 0.033(7) -0.001(5) 0.007(5) -0.010(5)
C248 0.020(6) 0.021(6) 0.025(6) -0.002(5) -0.001(5) 0.000(5)
C249 0.024(6) 0.023(6) 0.021(6) -0.003(5) -0.003(5) 0.001(5)
C250 0.031(7) 0.021(6) 0.026(6) -0.001(5) 0.001(5) 0.003(5)
C251 0.027(6) 0.021(6) 0.027(6) -0.002(5) -0.008(5) 0.014(5)
C252 0.029(6) 0.025(6) 0.037(7) -0.007(6) 0.005(5) 0.009(5)
C253 0.023(6) 0.018(6) 0.028(6) 0.000(5) 0.001(5) 0.006(5)
C254 0.020(6) 0.011(5) 0.028(6) 0.009(5) 0.002(5) 0.001(4)
C255 0.037(7) 0.021(6) 0.033(7) -0.002(5) -0.010(6) 0.001(5)
C256 0.039(7) 0.019(6) 0.040(8) 0.007(6) -0.005(6) -0.002(5)
C257 0.026(7) 0.023(6) 0.047(8) 0.010(6) -0.007(6) 0.002(5)
C258 0.031(7) 0.020(6) 0.034(7) 0.004(5) 0.009(5) 0.001(5)
C259 0.028(6) 0.020(6) 0.022(6) 0.004(5) 0.006(5) 0.000(5)
C301 0.065(12) 0.074(13) 0.101(16) -0.008(12) 0.007(11) -0.018(10)
Cl1 0.088(4) 0.084(4) 0.081(4) -0.010(3) -0.004(3) -0.013(3)
Cl2 0.070(3) 0.071(3) 0.070(3) -0.005(2) 0.003(2) -0.006(2)
C302 0.086(15) 0.055(11) 0.103(16) -0.010(11) -0.014(12) 0.015(10)
Cl3 0.091(4) 0.061(3) 0.124(5) -0.007(3) 0.010(3) 0.000(3)
Cl4 0.074(3) 0.076(3) 0.069(3) -0.005(2) 0.002(2) -0.003(2)
C303 0.081(10) 0.087(10) 0.099(10) -0.021(8) -0.004(8) 0.002(8)
Cl5 0.093(4) 0.110(4) 0.137(5) -0.023(4) 0.006(4) -0.011(3)
Cl6 0.118(5) 0.083(4) 0.134(5) -0.019(4) -0.034(4) -0.001(3)
C304 0.128(12) 0.125(12) 0.123(12) -0.034(9) -0.016(9) -0.011(9)
Cl7 0.090(4) 0.117(4) 0.098(4) -0.026(3) 0.013(3) 0.006(3)
Cl8 0.098(4) 0.125(5) 0.140(5) -0.042(4) 0.016(4) -0.010(4)
C305 0.166(16) 0.175(16) 0.172(16) -0.057(10) -0.002(10) -0.001(10)
Cl9 0.188(8) 0.204(8) 0.216(8) -0.089(7) -0.004(7) 0.007(6)
Cl10 0.258(9) 0.216(8) 0.170(7) -0.006(6) 0.005(7) -0.049(7)
B1 0.021(7) 0.030(7) 0.025(7) -0.002(6) -0.005(5) 0.001(6)
F1 0.101(8) 0.045(5) 0.035(5) 0.010(4) -0.001(5) -0.031(5)
F2 0.038(5) 0.088(7) 0.072(6) -0.016(5) -0.024(4) -0.002(5)
F3 0.055(5) 0.043(5) 0.081(7) -0.023(5) -0.024(5) 0.010(4)
F4 0.055(5) 0.050(5) 0.052(5) 0.018(4) 0.018(4) 0.027(4)
B2 0.026(7) 0.036(8) 0.017(7) 0.007(6) -0.008(5) 0.000(6)
F5 0.057(6) 0.030(5) 0.117(9) 0.008(5) -0.018(6) -0.003(4)
F6 0.087(7) 0.091(8) 0.038(5) 0.000(5) -0.026(5) -0.021(6)
F7 0.044(5) 0.031(4) 0.076(6) 0.016(4) 0.006(4) -0.008(4)
F8 0.048(5) 0.124(9) 0.060(6) -0.037(6) 0.020(5) -0.024(6)
B3 0.035(8) 0.052(10) 0.019(7) -0.002(7) -0.001(6) -0.013(7)
F9 0.035(4) 0.035(4) 0.057(5) 0.011(4) 0.000(4) 0.000(3)
F10 0.053(5) 0.056(5) 0.034(4) -0.002(4) -0.013(4) -0.011(4)
F11 0.069(6) 0.050(5) 0.077(7) 0.030(5) -0.043(5) -0.023(5)
F12 0.084(7) 0.082(7) 0.071(7) -0.036(6) 0.048(6) -0.031(6)

loop_
_atom_type_symbol
_atom_type_description
_atom_type_scat_dispersion_real
_atom_type_scat_dispersion_imag
_atom_type_scat_source
C C 0.0033 0.0016 'International Tables Vol C Tables 4.2.6.8 and 6.1.1.4'
H H 0.0000 0.0000 'International Tables Vol C Tables 4.2.6.8 and 6.1.1.4'
B B 0.0013 0.0007 'International Tables Vol C Tables 4.2.6.8 and 6.1.1.4'
N N 0.0061 0.0033 'International Tables Vol C Tables 4.2.6.8 and 6.1.1.4'
O O 0.0106 0.0060 'International Tables Vol C Tables 4.2.6.8 and 6.1.1.4'
F F 0.0171 0.0103 'International Tables Vol C Tables 4.2.6.8 and 6.1.1.4'
P P 0.1023 0.0942 'International Tables Vol C Tables 4.2.6.8 and 6.1.1.4'
Cu Cu 0.3201 1.2651 'International Tables Vol C Tables 4.2.6.8 and 6.1.1.4'
Re Re -1.0185 7.2310 'International Tables Vol C Tables 4.2.6.8 and 6.1.1.4'
Cl Cl 0.1484 0.1585 'International Tables Vol C Tables 4.2.6.8 and 6.1.1.4'

loop_
_geom_angle_atom_site_label_1
_geom_angle_atom_site_label_2
_geom_angle_atom_site_label_3
_geom_angle
C3 Re1 C1 89.9(5)
C3 Re1 C2 89.4(5)
C1 Re1 C2 88.9(5)
C3 Re1 N6 92.7(4)
C1 Re1 N6 170.5(4)
C2 Re1 N6 100.3(5)
C3 Re1 N2 176.3(4)
C1 Re1 N2 93.7(4)
C2 Re1 N2 91.7(4)
N6 Re1 N2 83.6(3)
C3 Re1 N7 95.1(4)
C1 Re1 N7 96.1(4)
C2 Re1 N7 173.3(4)
N6 Re1 N7 74.5(3)
N2 Re1 N7 83.5(3)
N4 Cu1 N5 80.2(4)
N4 Cu1 P2 112.1(3)
N5 Cu1 P2 125.8(3)
N4 Cu1 P1 108.4(3)
N5 Cu1 P1 113.8(3)
P2 Cu1 P1 111.26(12)
O3 C3 Re1 176.5(10)
O1 C1 Re1 175.4(10)
O2 C2 Re1 177.6(11)
C41 O4 C47 118.7(7)
C23 N6 C19 116.9(10)
C23 N6 Re1 124.5(8)
C19 N6 Re1 118.4(7)
C18 N7 C14 119.5(10)
C18 N7 Re1 116.0(7)
C14 N7 Re1 124.0(8)
C4 N1 N2 102.1(9)
N3 N2 N1 112.2(8)
N3 N2 Re1 123.5(7)
N1 N2 Re1 124.2(7)
N2 N3 N4 106.9(9)
N3 N4 C4 105.4(9)
N3 N4 Cu1 142.9(7)
C4 N4 Cu1 111.6(7)
C5 N5 C9 117.7(10)
C5 N5 Cu1 112.6(7)
C9 N5 Cu1 128.5(7)
N7 C14 C15 121.5(12)
N7 C14 H14 119.3
C15 C14 H14 119.3
C16 C15 C14 120.4(12)
C16 C15 H15 119.8
C14 C15 H15 119.8
C15 C16 C17 118.8(12)
C15 C16 H16 120.6
C17 C16 H16 120.6
C18 C17 C16 118.7(11)
C18 C17 H17 120.7
C16 C17 H17 120.7
N7 C18 C17 121.0(11)
N7 C18 C19 116.8(10)
C17 C18 C19 121.9(11)
N6 C19 C20 121.7(11)
N6 C19 C18 113.0(10)
C20 C19 C18 125.3(11)
C21 C20 C19 120.5(12)
C21 C20 H20 119.8
C19 C20 H20 119.8
C20 C21 C22 118.6(12)
C20 C21 H21 120.7
C22 C21 H21 120.7
C23 C22 C21 118.9(12)
C23 C22 H22 120.5
C21 C22 H22 120.5
N6 C23 C22 123.3(11)
N6 C23 H23 118.3
C22 C23 H23 118.3
N1 C4 N4 113.5(10)
N1 C4 C5 127.1(10)
N4 C4 C5 119.3(10)
N5 C5 C6 124.1(10)
N5 C5 C4 113.9(10)
C6 C5 C4 121.9(10)
C7 C6 C5 117.8(11)
C7 C6 H6 121.1
C5 C6 H6 121.1
C6 C7 C8 119.8(11)
C6 C7 H7 120.1
C8 C7 H7 120.1
C7 C8 C9 119.8(11)
C7 C8 C13 122.2(12)
C9 C8 C13 117.9(11)
N5 C9 C8 120.8(10)
N5 C9 C10 118.4(11)
C8 C9 C10 120.8(11)
C11 C10 C9 118.6(13)
C11 C10 H10 120.7
C9 C10 H10 120.7
C10 C11 C12 121.7(13)
C10 C11 H11 119.2
C12 C11 H11 119.2
C13 C12 C11 121.1(12)
C13 C12 H12 119.4
C11 C12 H12 119.4
C12 C13 C8 119.7(12)
C12 C13 H13 120.1
C8 C13 H13 120.1
C24 P1 C30 106.0(4)
C24 P1 C36 107.0(4)
C30 P1 C36 102.0(4)
C24 P1 Cu1 105.1(3)
C30 P1 Cu1 121.6(3)
C36 P1 Cu1 114.3(3)
C48 P2 C54 103.8(3)
C48 P2 C42 105.7(3)
C54 P2 C42 104.3(3)
C48 P2 Cu1 111.2(3)
C54 P2 Cu1 114.7(3)
C42 P2 Cu1 116.0(3)
C25 C24 C29 120.0
C25 C24 P1 119.1(4)
C29 C24 P1 119.7(4)
C26 C25 C24 120.0
C26 C25 H25 120.0
C24 C25 H25 120.0
C27 C26 C25 120.0
C27 C26 H26 120.0
C25 C26 H26 120.0
C28 C27 C26 120.0
C28 C27 H27 120.0
C26 C27 H27 120.0
C27 C28 C29 120.0
C27 C28 H28 120.0
C29 C28 H28 120.0
C28 C29 C24 120.0
C28 C29 H29 120.0
C24 C29 H29 120.0
C31 C30 C35 120.0
C31 C30 P1 118.6(4)
C35 C30 P1 121.4(4)
C30 C31 C32 120.0
C30 C31 H31 120.0
C32 C31 H31 120.0
C33 C32 C31 120.0
C33 C32 H32 120.0
C31 C32 H32 120.0
C34 C33 C32 120.0
C34 C33 H33 120.0
C32 C33 H33 120.0
C33 C34 C35 120.0
C33 C34 H34 120.0
C35 C34 H34 120.0
C34 C35 C30 120.0
C34 C35 H35 120.0
C30 C35 H35 120.0
C37 C36 C41 120.0
C37 C36 P1 122.9(4)
C41 C36 P1 117.0(4)
C36 C37 C38 120.0
C36 C37 H37 120.0
C38 C37 H37 120.0
C39 C38 C37 120.0
C39 C38 H38 120.0
C37 C38 H38 120.0
C40 C39 C38 120.0
C40 C39 H39 120.0
C38 C39 H39 120.0
C39 C40 C41 120.0
C39 C40 H40 120.0
C41 C40 H40 120.0
O4 C41 C40 123.1(6)
O4 C41 C36 116.8(6)
C40 C41 C36 120.0
C43 C42 C47 120.0
C43 C42 P2 121.1(4)
C47 C42 P2 118.2(4)
C44 C43 C42 120.0
C44 C43 H43 120.0
C42 C43 H43 120.0
C43 C44 C45 120.0
C43 C44 H44 120.0
C45 C44 H44 120.0
C46 C45 C44 120.0
C46 C45 H45 120.0
C44 C45 H45 120.0
C47 C46 C45 120.0
C47 C46 H46 120.0
C45 C46 H46 120.0
O4 C47 C46 118.9(5)
O4 C47 C42 121.1(5)
C46 C47 C42 120.0
C49 C48 C53 120.0
C49 C48 P2 117.1(4)
C53 C48 P2 122.7(4)
C48 C49 C50 120.0
C48 C49 H49 120.0
C50 C49 H49 120.0
C51 C50 C49 120.0
C51 C50 H50 120.0
C49 C50 H50 120.0
C50 C51 C52 120.0
C50 C51 H51 120.0
C52 C51 H51 120.0
C53 C52 C51 120.0
C53 C52 H52 120.0
C51 C52 H52 120.0
C52 C53 C48 120.0
C52 C53 H53 120.0
C48 C53 H53 120.0
C55 C54 C59 120.0
C55 C54 P2 116.5(4)
C59 C54 P2 123.5(4)
C54 C55 C56 120.0
C54 C55 H55 120.0
C56 C55 H55 120.0
C57 C56 C55 120.0
C57 C56 H56 120.0
C55 C56 H56 120.0
C56 C57 C58 120.0
C56 C57 H57 120.0
C58 C57 H57 120.0
C57 C58 C59 120.0
C57 C58 H58 120.0
C59 C58 H58 120.0
C58 C59 C54 120.0
C58 C59 H59 120.0
C54 C59 H59 120.0
C103 Re2 C102 89.6(5)
C103 Re2 C101 87.0(5)
C102 Re2 C101 91.2(5)
C103 Re2 N104 95.2(4)
C102 Re2 N104 89.9(5)
C101 Re2 N104 177.6(4)
C103 Re2 N102 171.8(5)
C102 Re2 N102 98.4(4)
C101 Re2 N102 94.3(4)
N104 Re2 N102 83.4(3)
C103 Re2 N101 97.1(5)
C102 Re2 N101 170.5(5)
C101 Re2 N101 95.9(4)
N104 Re2 N101 82.8(3)
N102 Re2 N101 74.8(4)
N106 Cu2 N107 79.4(3)
N106 Cu2 P4 120.3(2)
N107 Cu2 P4 122.3(3)
N106 Cu2 P3 106.7(3)
N107 Cu2 P3 117.5(3)
P4 Cu2 P3 107.71(11)
O101 C101 Re2 178.6(11)
O102 C102 Re2 177.2(11)
O103 C103 Re2 177.0(12)
C141 O104 C147 117.1(7)
C109 N101 C113 118.1(10)
C109 N101 Re2 116.9(8)
C113 N101 Re2 125.0(9)
C104 N102 C108 118.1(10)
C104 N102 Re2 124.7(8)
C108 N102 Re2 117.1(8)
C114 N103 N104 103.1(9)
N105 N104 N103 110.5(8)
N105 N104 Re2 124.1(7)
N103 N104 Re2 125.4(7)
N106 N105 N104 107.4(8)
C114 N106 N105 105.7(9)
C114 N106 Cu2 112.5(7)
N105 N106 Cu2 141.5(7)
C115 N107 C119 118.8(9)
C115 N107 Cu2 113.1(7)
C119 N107 Cu2 127.9(7)
N102 C104 C105 122.6(12)
N102 C104 H104 118.7
C105 C104 H104 118.7
C104 C105 C106 119.6(12)
C104 C105 H105 120.2
C106 C105 H105 120.2
C105 C106 C107 118.8(12)
C105 C106 H106 120.6
C107 C106 H106 120.6
C106 C107 C108 120.1(12)
C106 C107 H107 119.9
C108 C107 H107 119.9
N102 C108 C107 120.7(11)
N102 C108 C109 115.2(10)
C107 C108 C109 124.1(11)
N101 C109 C110 121.4(12)
N101 C109 C108 115.6(10)
C110 C109 C108 123.0(12)
C111 C110 C109 118.6(13)
C111 C110 H110 120.7
C109 C110 H110 120.7
C112 C111 C110 119.8(13)
C112 C111 H111 120.1
C110 C111 H111 120.1
C111 C112 C113 120.0(13)
C111 C112 H112 120.0
C113 C112 H112 120.0
N101 C113 C112 122.1(13)
N101 C113 H113 119.0
C112 C113 H113 119.0
N103 C114 N106 113.3(10)
N103 C114 C115 127.6(10)
N106 C114 C115 119.1(10)
N107 C115 C116 122.5(10)
N107 C115 C114 115.6(10)
C116 C115 C114 121.9(10)
C117 C116 C115 119.0(11)
C117 C116 H116 120.5
C115 C116 H116 120.5
C116 C117 C118 119.6(12)
C116 C117 H117 120.2
C118 C117 H117 120.2
C119 C118 C117 118.2(11)
C119 C118 C123 119.5(11)
C117 C118 C123 122.2(11)
N107 C119 C118 121.5(10)
N107 C119 C120 118.7(10)
C118 C119 C120 119.7(11)
C121 C120 C119 120.3(11)
C121 C120 H120 119.9
C119 C120 H120 119.9
C120 C121 C122 120.6(12)
C120 C121 H121 119.7
C122 C121 H121 119.7
C123 C122 C121 121.2(12)
C123 C122 H122 119.4
C121 C122 H122 119.4
C122 C123 C118 118.7(12)
C122 C123 H123 120.7
C118 C123 H123 120.7
C124 P3 C130 103.7(3)
C124 P3 C136 103.5(3)
C130 P3 C136 106.0(3)
C124 P3 Cu2 114.0(3)
C130 P3 Cu2 111.6(3)
C136 P3 Cu2 116.8(3)
C148 P4 C154 105.9(4)
C148 P4 C142 101.5(4)
C154 P4 C142 102.6(4)
C148 P4 Cu2 117.9(3)
C154 P4 Cu2 114.7(3)
C142 P4 Cu2 112.5(3)
C125 C124 C129 120.0
C125 C124 P3 117.3(4)
C129 C124 P3 122.7(4)
C124 C125 C126 120.0
C124 C125 H125 120.0
C126 C125 H125 120.0
C127 C126 C125 120.0
C127 C126 H126 120.0
C125 C126 H126 120.0
C126 C127 C128 120.0
C126 C127 H127 120.0
C128 C127 H127 120.0
C129 C128 C127 120.0
C129 C128 H128 120.0
C127 C128 H128 120.0
C128 C129 C124 120.0
C128 C129 H129 120.0
C124 C129 H129 120.0
C131 C130 C135 120.0
C131 C130 P3 116.9(4)
C135 C130 P3 123.1(4)
C132 C131 C130 120.0
C132 C131 H131 120.0
C130 C131 H131 120.0
C133 C132 C131 120.0
C133 C132 H132 120.0
C131 C132 H132 120.0
C132 C133 C134 120.0
C132 C133 H133 120.0
C134 C133 H133 120.0
C135 C134 C133 120.0
C135 C134 H134 120.0
C133 C134 H134 120.0
C134 C135 C130 120.0
C134 C135 H135 120.0
C130 C135 H135 120.0
C137 C136 C141 120.0
C137 C136 P3 120.4(4)
C141 C136 P3 119.0(4)
C138 C137 C136 120.0
C138 C137 H137 120.0
C136 C137 H137 120.0
C137 C138 C139 120.0
C137 C138 H138 120.0
C139 C138 H138 120.0
C140 C139 C138 120.0
C140 C139 H139 120.0
C138 C139 H139 120.0
C139 C140 C141 120.0
C139 C140 H140 120.0
C141 C140 H140 120.0
O104 C141 C140 118.9(6)
O104 C141 C136 121.1(6)
C140 C141 C136 120.0
C143 C142 C147 120.0
C143 C142 P4 123.8(4)
C147 C142 P4 116.2(4)
C144 C143 C142 120.0
C144 C143 H143 120.0
C142 C143 H143 120.0
C143 C144 C145 120.0
C143 C144 H144 120.0
C145 C144 H144 120.0
C144 C145 C146 120.0
C144 C145 H145 120.0
C146 C145 H145 120.0
C147 C146 C145 120.0
C147 C146 H146 120.0
C145 C146 H146 120.0
C146 C147 C142 120.0
C146 C147 O104 121.8(5)
C142 C147 O104 118.2(5)
C149 C148 C153 120.0
C149 C148 P4 123.0(4)
C153 C148 P4 116.8(4)
C150 C149 C148 120.0
C150 C149 H149 120.0
C148 C149 H149 120.0
C149 C150 C151 120.0
C149 C150 H150 120.0
C151 C150 H150 120.0
C150 C151 C152 120.0
C150 C151 H151 120.0
C152 C151 H151 120.0
C151 C152 C153 120.0
C151 C152 H152 120.0
C153 C152 H152 120.0
C152 C153 C148 120.0
C152 C153 H153 120.0
C148 C153 H153 120.0
C155 C154 C159 120.0
C155 C154 P4 117.4(4)
C159 C154 P4 122.6(4)
C156 C155 C154 120.0
C156 C155 H155 120.0
C154 C155 H155 120.0
C155 C156 C157 120.0
C155 C156 H156 120.0
C157 C156 H156 120.0
C158 C157 C156 120.0
C158 C157 H157 120.0
C156 C157 H157 120.0
C157 C158 C159 120.0
C157 C158 H158 120.0
C159 C158 H158 120.0
C158 C159 C154 120.0
C158 C159 H159 120.0
C154 C159 H159 120.0
C203 Re3 C201 89.9(4)
C203 Re3 C202 88.0(5)
C201 Re3 C202 87.4(5)
C203 Re3 N201 98.2(4)
C201 Re3 N201 95.6(4)
C202 Re3 N201 173.1(4)
C203 Re3 N204 92.4(4)
C201 Re3 N204 177.1(4)
C202 Re3 N204 94.5(4)
N201 Re3 N204 82.2(3)
C203 Re3 N202 170.9(4)
C201 Re3 N202 96.4(4)
C202 Re3 N202 98.9(4)
N201 Re3 N202 74.6(3)
N204 Re3 N202 81.2(3)
N207 Cu3 N206 80.8(3)
N207 Cu3 P5 127.4(3)
N206 Cu3 P5 114.5(3)
N207 Cu3 P6 108.7(3)
N206 Cu3 P6 106.8(3)
P5 Cu3 P6 113.06(12)
O201 C201 Re3 177.2(10)
O202 C202 Re3 177.3(10)
O203 C203 Re3 175.9(10)
C247 O204 C241 118.8(7)
C213 N201 C209 116.9(10)
C213 N201 Re3 125.9(7)
C209 N201 Re3 117.1(7)
C208 N202 C204 119.5(10)
C208 N202 Re3 116.8(7)
C204 N202 Re3 123.2(8)
C214 N203 N204 101.8(8)
N205 N204 N203 112.5(8)
N205 N204 Re3 124.4(7)
N203 N204 Re3 123.0(7)
N204 N205 N206 106.7(8)
N205 N206 C214 106.0(8)
N205 N206 Cu3 143.5(7)
C214 N206 Cu3 110.4(7)
C215 N207 C219 119.1(10)
C215 N207 Cu3 114.2(7)
C219 N207 Cu3 126.5(7)
N202 C204 C205 121.4(12)
N202 C204 H204 119.3
C205 C204 H204 119.3
C206 C205 C204 119.4(13)
C206 C205 H205 120.3
C204 C205 H205 120.3
C205 C206 C207 119.1(12)
C205 C206 H206 120.4
C207 C206 H206 120.4
C206 C207 C208 119.7(13)
C206 C207 H207 120.2
C208 C207 H207 120.2
N202 C208 C207 120.9(12)
N202 C208 C209 115.3(10)
C207 C208 C209 123.7(12)
N201 C209 C210 121.7(11)
N201 C209 C208 114.9(10)
C210 C209 C208 123.4(10)
C211 C210 C209 118.7(12)
C211 C210 H210 120.7
C209 C210 H210 120.7
C212 C211 C210 120.2(12)
C212 C211 H211 119.9
C210 C211 H211 119.9
C211 C212 C213 119.7(12)
C211 C212 H212 120.2
C213 C212 H212 120.2
N201 C213 C212 122.7(11)
N201 C213 H213 118.7
C212 C213 H213 118.7
N203 C214 N206 113.0(10)
N203 C214 C215 127.8(10)
N206 C214 C215 119.2(9)
N207 C215 C216 123.9(11)
N207 C215 C214 115.2(10)
C216 C215 C214 120.9(10)
C217 C216 C215 117.0(11)
C217 C216 H216 121.5
C215 C216 H216 121.5
C216 C217 C218 121.6(12)
C216 C217 H217 119.2
C218 C217 H217 119.2
C217 C218 C223 124.5(12)
C217 C218 C219 118.2(11)
C223 C218 C219 117.3(11)
N207 C219 C220 120.6(10)
N207 C219 C218 120.2(10)
C220 C219 C218 119.2(10)
C221 C220 C219 121.4(11)
C221 C220 H220 119.3
C219 C220 H220 119.3
C220 C221 C222 119.8(12)
C220 C221 H221 120.1
C222 C221 H221 120.1
C223 C222 C221 120.6(13)
C223 C222 H222 119.7
C221 C222 H222 119.7
C222 C223 C218 121.6(13)
C222 C223 H223 119.2
C218 C223 H223 119.2
C230 P5 C224 104.0(4)
C230 P5 C236 102.1(4)
C224 P5 C236 105.8(4)
C230 P5 Cu3 122.3(3)
C224 P5 Cu3 109.0(3)
C236 P5 Cu3 112.2(3)
C248 P6 C254 104.9(3)
C248 P6 C242 105.4(3)
C254 P6 C242 104.3(3)
C248 P6 Cu3 112.5(3)
C254 P6 Cu3 113.3(3)
C242 P6 Cu3 115.4(3)
C225 C224 C229 120.0
C225 C224 P5 116.6(4)
C229 C224 P5 122.7(4)
C226 C225 C224 120.0
C226 C225 H225 120.0
C224 C225 H225 120.0
C227 C226 C225 120.0
C227 C226 H226 120.0
C225 C226 H226 120.0
C226 C227 C228 120.0
C226 C227 H227 120.0
C228 C227 H227 120.0
C227 C228 C229 120.0
C227 C228 H228 120.0
C229 C228 H228 120.0
C228 C229 C224 120.0
C228 C229 H229 120.0
C224 C229 H229 120.0
C231 C230 C235 120.0
C231 C230 P5 118.0(4)
C235 C230 P5 122.0(4)
C232 C231 C230 120.0
C232 C231 H231 120.0
C230 C231 H231 120.0
C231 C232 C233 120.0
C231 C232 H232 120.0
C233 C232 H232 120.0
C234 C233 C232 120.0
C234 C233 H233 120.0
C232 C233 H233 120.0
C235 C234 C233 120.0
C235 C234 H234 120.0
C233 C234 H234 120.0
C234 C235 C230 120.0
C234 C235 H235 120.0
C230 C235 H235 120.0
C237 C236 C241 120.0
C237 C236 P5 122.9(4)
C241 C236 P5 117.1(4)
C236 C237 C238 120.0
C236 C237 H237 120.0
C238 C237 H237 120.0
C237 C238 C239 120.0
C237 C238 H238 120.0
C239 C238 H238 120.0
C240 C239 C238 120.0
C240 C239 H239 120.0
C238 C239 H239 120.0
C239 C240 C241 120.0
C239 C240 H240 120.0
C241 C240 H240 120.0
C240 C241 C236 120.0
C240 C241 O204 123.0(5)
C236 C241 O204 117.0(5)
C243 C242 C247 120.0
C243 C242 P6 120.1(4)
C247 C242 P6 119.3(4)
C242 C243 C244 120.0
C242 C243 H243 120.0
C244 C243 H243 120.0
C245 C244 C243 120.0
C245 C244 H244 120.0
C243 C244 H244 120.0
C246 C245 C244 120.0
C246 C245 H245 120.0
C244 C245 H245 120.0
C247 C246 C245 120.0
C247 C246 H246 120.0
C245 C246 H246 120.0
O204 C247 C246 119.0(6)
O204 C247 C242 120.7(6)
C246 C247 C242 120.0
C249 C248 C253 120.0
C249 C248 P6 117.4(4)
C253 C248 P6 122.6(4)
C248 C249 C250 120.0
C248 C249 H249 120.0
C250 C249 H249 120.0
C249 C250 C251 120.0
C249 C250 H250 120.0
C251 C250 H250 120.0
C252 C251 C250 120.0
C252 C251 H251 120.0
C250 C251 H251 120.0
C253 C252 C251 120.0
C253 C252 H252 120.0
C251 C252 H252 120.0
C252 C253 C248 120.0
C252 C253 H253 120.0
C248 C253 H253 120.0
C255 C254 C259 120.0
C255 C254 P6 117.4(4)
C259 C254 P6 122.5(4)
C254 C255 C256 120.0
C254 C255 H255 120.0
C256 C255 H255 120.0
C257 C256 C255 120.0
C257 C256 H256 120.0
C255 C256 H256 120.0
C258 C257 C256 120.0
C258 C257 H257 120.0
C256 C257 H257 120.0
C257 C258 C259 120.0
C257 C258 H258 120.0
C259 C258 H258 120.0
C258 C259 C254 120.0
C258 C259 H259 120.0
C254 C259 H259 120.0
Cl1 C301 Cl2 112.4(11)
Cl1 C301 H30A 109.1
Cl2 C301 H30A 109.1
Cl1 C301 H30B 109.1
Cl2 C301 H30B 109.1
H30A C301 H30B 107.9
Cl3 C302 Cl4 115.2(12)
Cl3 C302 H30C 108.5
Cl4 C302 H30C 108.5
Cl3 C302 H30D 108.5
Cl4 C302 H30D 108.5
H30C C302 H30D 107.5
Cl7 C303 Cl6 114.0(13)
Cl7 C303 H30E 108.7
Cl6 C303 H30E 108.7
Cl7 C303 H30F 108.7
Cl6 C303 H30F 108.7
H30E C303 H30F 107.6
Cl8 C304 Cl5 113.7(15)
Cl8 C304 H30G 108.8
Cl5 C304 H30G 108.8
Cl8 C304 H30H 108.8
Cl5 C304 H30H 108.8
H30G C304 H30H 107.7
Cl9 C305 Cl10 107(2)
Cl9 C305 H30I 110.3
Cl10 C305 H30I 110.3
Cl9 C305 H30J 110.3
Cl10 C305 H30J 110.3
H30I C305 H30J 108.5
F4 B1 F2 109.0(11)
F4 B1 F1 109.2(11)
F2 B1 F1 112.3(11)
F4 B1 F3 107.7(11)
F2 B1 F3 109.1(11)
F1 B1 F3 109.4(11)
F6 B2 F7 114.3(11)
F6 B2 F8 109.5(11)
F7 B2 F8 109.1(12)
F6 B2 F5 109.7(12)
F7 B2 F5 109.3(11)
F8 B2 F5 104.5(11)
F12 B3 F10 111.5(12)
F12 B3 F9 109.9(13)
F10 B3 F9 111.4(11)
F12 B3 F11 107.2(12)
F10 B3 F11 108.1(13)
F9 B3 F11 108.6(11)

loop_
_geom_bond_atom_site_label_1
_geom_bond_atom_site_label_2
_geom_bond_distance
Re1 C3 1.933(12)
Re1 C1 1.934(13)
Re1 C2 1.963(14)
Re1 N6 2.157(9)
Re1 N2 2.167(9)
Re1 N7 2.186(10)
Cu1 N4 2.075(9)
Cu1 N5 2.103(9)
Cu1 P2 2.230(3)
Cu1 P1 2.253(3)
C3 O3 1.136(13)
C1 O1 1.151(14)
C2 O2 1.130(15)
O4 C41 1.387(9)
O4 C47 1.387(9)
N6 C23 1.362(14)
N6 C19 1.368(15)
N7 C18 1.346(14)
N7 C14 1.349(15)
N1 C4 1.317(14)
N1 N2 1.362(13)
N2 N3 1.326(12)
N3 N4 1.341(12)
N4 C4 1.349(14)
N5 C5 1.355(14)
N5 C9 1.364(14)
C14 C15 1.372(16)
C14 H14 0.9500
C15 C16 1.354(18)
C15 H15 0.9500
C16 C17 1.410(18)
C16 H16 0.9500
C17 C18 1.391(16)
C17 H17 0.9500
C18 C19 1.487(17)
C19 C20 1.381(17)
C20 C21 1.364(17)
C20 H20 0.9500
C21 C22 1.396(18)
C21 H21 0.9500
C22 C23 1.366(17)
C22 H22 0.9500
C23 H23 0.9500
C4 C5 1.469(15)
C5 C6 1.399(16)
C6 C7 1.374(17)
C6 H6 0.9500
C7 C8 1.390(17)
C7 H7 0.9500
C8 C9 1.410(16)
C8 C13 1.448(16)
C9 C10 1.410(16)
C10 C11 1.377(17)
C10 H10 0.9500
C11 C12 1.39(2)
C11 H11 0.9500
C12 C13 1.358(19)
C12 H12 0.9500
C13 H13 0.9500
P1 C24 1.832(6)
P1 C30 1.839(6)
P1 C36 1.839(6)
P2 C48 1.834(6)
P2 C54 1.837(5)
P2 C42 1.864(6)
C24 C25 1.3900
C24 C29 1.3900
C25 C26 1.3900
C25 H25 0.9500
C26 C27 1.3900
C26 H26 0.9500
C27 C28 1.3900
C27 H27 0.9500
C28 C29 1.3900
C28 H28 0.9500
C29 H29 0.9500
C30 C31 1.3900
C30 C35 1.3900
C31 C32 1.3900
C31 H31 0.9500
C32 C33 1.3900
C32 H32 0.9500
C33 C34 1.3900
C33 H33 0.9500
C34 C35 1.3900
C34 H34 0.9500
C35 H35 0.9500
C36 C37 1.3900
C36 C41 1.3900
C37 C38 1.3900
C37 H37 0.9500
C38 C39 1.3900
C38 H38 0.9500
C39 C40 1.3900
C39 H39 0.9500
C40 C41 1.3900
C40 H40 0.9500
C42 C43 1.3900
C42 C47 1.3900
C43 C44 1.3900
C43 H43 0.9500
C44 C45 1.3900
C44 H44 0.9500
C45 C46 1.3900
C45 H45 0.9500
C46 C47 1.3900
C46 H46 0.9500
C48 C49 1.3900
C48 C53 1.3900
C49 C50 1.3900
C49 H49 0.9500
C50 C51 1.3900
C50 H50 0.9500
C51 C52 1.3900
C51 H51 0.9500
C52 C53 1.3900
C52 H52 0.9500
C53 H53 0.9500
C54 C55 1.3900
C54 C59 1.3900
C55 C56 1.3900
C55 H55 0.9500
C56 C57 1.3900
C56 H56 0.9500
C57 C58 1.3900
C57 H57 0.9500
C58 C59 1.3900
C58 H58 0.9500
C59 H59 0.9500
Re2 C103 1.905(13)
Re2 C102 1.906(14)
Re2 C101 1.921(12)
Re2 N104 2.153(9)
Re2 N102 2.163(9)
Re2 N101 2.182(9)
Cu2 N106 2.078(9)
Cu2 N107 2.124(9)
Cu2 P4 2.246(3)
Cu2 P3 2.259(3)
C101 O101 1.150(13)
C102 O102 1.161(15)
C103 O103 1.170(15)
O104 C141 1.367(8)
O104 C147 1.403(8)
N101 C109 1.344(15)
N101 C113 1.358(15)
N102 C104 1.358(14)
N102 C108 1.359(14)
N103 C114 1.330(14)
N103 N104 1.364(12)
N104 N105 1.349(13)
N105 N106 1.345(12)
N106 C114 1.338(14)
N107 C115 1.332(13)
N107 C119 1.359(14)
C104 C105 1.364(17)
C104 H104 0.9500
C105 C106 1.370(18)
C105 H105 0.9500
C106 C107 1.377(19)
C106 H106 0.9500
C107 C108 1.386(18)
C107 H107 0.9500
C108 C109 1.479(17)
C109 C110 1.410(17)
C110 C111 1.385(19)
C110 H110 0.9500
C111 C112 1.34(2)
C111 H111 0.9500
C112 C113 1.385(18)
C112 H112 0.9500
C113 H113 0.9500
C114 C115 1.457(15)
C115 C116 1.416(16)
C116 C117 1.342(17)
C116 H116 0.9500
C117 C118 1.419(17)
C117 H117 0.9500
C118 C119 1.398(16)
C118 C123 1.440(17)
C119 C120 1.422(16)
C120 C121 1.345(17)
C120 H120 0.9500
C121 C122 1.417(18)
C121 H121 0.9500
C122 C123 1.368(18)
C122 H122 0.9500
C123 H123 0.9500
P3 C124 1.833(5)
P3 C130 1.838(6)
P3 C136 1.846(6)
P4 C148 1.824(6)
P4 C154 1.834(6)
P4 C142 1.849(6)
C124 C125 1.3900
C124 C129 1.3900
C125 C126 1.3900
C125 H125 0.9500
C126 C127 1.3900
C126 H126 0.9500
C127 C128 1.3900
C127 H127 0.9500
C128 C129 1.3900
C128 H128 0.9500
C129 H129 0.9500
C130 C131 1.3900
C130 C135 1.3900
C131 C132 1.3900
C131 H131 0.9500
C132 C133 1.3900
C132 H132 0.9500
C133 C134 1.3900
C133 H133 0.9500
C134 C135 1.3900
C134 H134 0.9500
C135 H135 0.9500
C136 C137 1.3900
C136 C141 1.3900
C137 C138 1.3900
C137 H137 0.9500
C138 C139 1.3900
C138 H138 0.9500
C139 C140 1.3900
C139 H139 0.9500
C140 C141 1.3900
C140 H140 0.9500
C142 C143 1.3900
C142 C147 1.3900
C143 C144 1.3900
C143 H143 0.9500
C144 C145 1.3900
C144 H144 0.9500
C145 C146 1.3900
C145 H145 0.9500
C146 C147 1.3900
C146 H146 0.9500
C148 C149 1.3900
C148 C153 1.3900
C149 C150 1.3900
C149 H149 0.9500
C150 C151 1.3900
C150 H150 0.9500
C151 C152 1.3900
C151 H151 0.9500
C152 C153 1.3900
C152 H152 0.9500
C153 H153 0.9500
C154 C155 1.3900
C154 C159 1.3900
C155 C156 1.3900
C155 H155 0.9500
C156 C157 1.3900
C156 H156 0.9500
C157 C158 1.3900
C157 H157 0.9500
C158 C159 1.3900
C158 H158 0.9500
C159 H159 0.9500
Re3 C203 1.914(12)
Re3 C201 1.923(12)
Re3 C202 1.926(14)
Re3 N201 2.151(9)
Re3 N204 2.171(9)
Re3 N202 2.173(9)
Cu3 N207 2.059(9)
Cu3 N206 2.076(8)
Cu3 P5 2.232(3)
Cu3 P6 2.253(3)
C201 O201 1.155(13)
C202 O202 1.145(15)
C203 O203 1.173(14)
O204 C247 1.378(9)
O204 C241 1.394(9)
N201 C213 1.358(14)
N201 C209 1.365(14)
N202 C208 1.345(15)
N202 C204 1.357(15)
N203 C214 1.338(13)
N203 N204 1.366(13)
N204 N205 1.333(12)
N205 N206 1.344(12)
N206 C214 1.349(13)
N207 C215 1.319(14)
N207 C219 1.368(14)
C204 C205 1.385(18)
C204 H204 0.9500
C205 C206 1.37(2)
C205 H205 0.9500
C206 C207 1.39(2)
C206 H206 0.9500
C207 C208 1.391(17)
C207 H207 0.9500
C208 C209 1.471(16)
C209 C210 1.401(16)
C210 C211 1.363(19)
C210 H210 0.9500
C211 C212 1.352(18)
C211 H211 0.9500
C212 C213 1.370(17)
C212 H212 0.9500
C213 H213 0.9500
C214 C215 1.460(15)
C215 C216 1.418(15)
C216 C217 1.360(18)
C216 H216 0.9500
C217 C218 1.382(18)
C217 H217 0.9500
C218 C223 1.422(18)
C218 C219 1.431(16)
C219 C220 1.395(16)
C220 C221 1.371(16)
C220 H220 0.9500
C221 C222 1.39(2)
C221 H221 0.9500
C222 C223 1.35(2)
C222 H222 0.9500
C223 H223 0.9500
P5 C230 1.832(6)
P5 C224 1.834(6)
P5 C236 1.846(6)
P6 C248 1.822(5)
P6 C254 1.840(6)
P6 C242 1.852(6)
C224 C225 1.3900
C224 C229 1.3900
C225 C226 1.3900
C225 H225 0.9500
C226 C227 1.3900
C226 H226 0.9500
C227 C228 1.3900
C227 H227 0.9500
C228 C229 1.3900
C228 H228 0.9500
C229 H229 0.9500
C230 C231 1.3900
C230 C235 1.3900
C231 C232 1.3900
C231 H231 0.9500
C232 C233 1.3900
C232 H232 0.9500
C233 C234 1.3900
C233 H233 0.9500
C234 C235 1.3900
C234 H234 0.9500
C235 H235 0.9500
C236 C237 1.3900
C236 C241 1.3900
C237 C238 1.3900
C237 H237 0.9500
C238 C239 1.3900
C238 H238 0.9500
C239 C240 1.3900
C239 H239 0.9500
C240 C241 1.3900
C240 H240 0.9500
C242 C243 1.3900
C242 C247 1.3900
C243 C244 1.3900
C243 H243 0.9500
C244 C245 1.3900
C244 H244 0.9500
C245 C246 1.3900
C245 H245 0.9500
C246 C247 1.3900
C246 H246 0.9500
C248 C249 1.3900
C248 C253 1.3900
C249 C250 1.3900
C249 H249 0.9500
C250 C251 1.3900
C250 H250 0.9500
C251 C252 1.3900
C251 H251 0.9500
C252 C253 1.3900
C252 H252 0.9500
C253 H253 0.9500
C254 C255 1.3900
C254 C259 1.3900
C255 C256 1.3900
C255 H255 0.9500
C256 C257 1.3900
C256 H256 0.9500
C257 C258 1.3900
C257 H257 0.9500
C258 C259 1.3900
C258 H258 0.9500
C259 H259 0.9500
C301 Cl1 1.75(2)
C301 Cl2 1.801(19)
C301 H30A 0.9900
C301 H30B 0.9900
C302 Cl3 1.698(18)
C302 Cl4 1.75(2)
C302 H30C 0.9900
C302 H30D 0.9900
C303 Cl7 1.73(2)
C303 Cl6 1.73(2)
C303 H30E 0.9900
C303 H30F 0.9900
Cl5 C304 1.77(3)
C304 Cl8 1.73(3)
C304 H30G 0.9900
C304 H30H 0.9900
C305 Cl9 1.68(3)
C305 Cl10 1.81(3)
C305 H30I 0.9900
C305 H30J 0.9900
B1 F4 1.362(15)
B1 F2 1.367(15)
B1 F1 1.376(15)
B1 F3 1.389(16)
B2 F6 1.362(16)
B2 F7 1.370(16)
B2 F8 1.372(16)
B2 F5 1.402(16)
B3 F12 1.355(18)
B3 F10 1.376(16)
B3 F9 1.390(16)
B3 F11 1.394(18)

loop_
_geom_torsion_atom_site_label_1
_geom_torsion_atom_site_label_2
_geom_torsion_atom_site_label_3
_geom_torsion_atom_site_label_4
_geom_torsion
C1 Re1 C3 O3 160(17)
C2 Re1 C3 O3 -111(17)
N6 Re1 C3 O3 -11(17)
N2 Re1 C3 O3 -4(22)
N7 Re1 C3 O3 64(17)
C3 Re1 C1 O1 -83(13)
C2 Re1 C1 O1 -172(13)
N6 Re1 C1 O1 23(14)
N2 Re1 C1 O1 96(13)
N7 Re1 C1 O1 12(13)
C3 Re1 C2 O2 142(29)
C1 Re1 C2 O2 -128(29)
N6 Re1 C2 O2 50(29)
N2 Re1 C2 O2 -34(29)
N7 Re1 C2 O2 10(31)
C3 Re1 N6 C23 -80.3(9)
C1 Re1 N6 C23 174(2)
C2 Re1 N6 C23 9.5(9)
N2 Re1 N6 C23 100.1(9)
N7 Re1 N6 C23 -174.9(9)
C3 Re1 N6 C19 103.7(8)
C1 Re1 N6 C19 -2(3)
C2 Re1 N6 C19 -166.5(8)
N2 Re1 N6 C19 -75.9(8)
N7 Re1 N6 C19 9.1(8)
C3 Re1 N7 C18 -101.3(8)
C1 Re1 N7 C18 168.3(8)
C2 Re1 N7 C18 30(4)
N6 Re1 N7 C18 -9.9(8)
N2 Re1 N7 C18 75.2(8)
C3 Re1 N7 C14 86.7(9)
C1 Re1 N7 C14 -3.7(10)
C2 Re1 N7 C14 -142(4)
N6 Re1 N7 C14 178.1(10)
N2 Re1 N7 C14 -96.8(9)
C4 N1 N2 N3 1.0(12)
C4 N1 N2 Re1 -174.6(7)
C3 Re1 N2 N3 -25(7)
C1 Re1 N2 N3 170.4(8)
C2 Re1 N2 N3 81.4(9)
N6 Re1 N2 N3 -18.8(8)
N7 Re1 N2 N3 -93.8(8)
C3 Re1 N2 N1 150(6)
C1 Re1 N2 N1 -14.4(9)
C2 Re1 N2 N1 -103.4(9)
N6 Re1 N2 N1 156.4(9)
N7 Re1 N2 N1 81.4(8)
N1 N2 N3 N4 -0.6(12)
Re1 N2 N3 N4 175.1(6)
N2 N3 N4 C4 -0.2(11)
N2 N3 N4 Cu1 -175.2(9)
N5 Cu1 N4 N3 167.6(12)
P2 Cu1 N4 N3 42.7(12)
P1 Cu1 N4 N3 -80.4(12)
N5 Cu1 N4 C4 -7.3(7)
P2 Cu1 N4 C4 -132.1(7)
P1 Cu1 N4 C4 104.7(7)
N4 Cu1 N5 C5 13.4(7)
P2 Cu1 N5 C5 123.7(7)
P1 Cu1 N5 C5 -92.4(7)
N4 Cu1 N5 C9 -179.3(9)
P2 Cu1 N5 C9 -69.1(9)
P1 Cu1 N5 C9 74.8(9)
C18 N7 C14 C15 3.8(17)
Re1 N7 C14 C15 175.5(9)
N7 C14 C15 C16 -1.5(19)
C14 C15 C16 C17 -0.6(19)
C15 C16 C17 C18 0.3(18)
C14 N7 C18 C17 -4.0(16)
Re1 N7 C18 C17 -176.4(8)
C14 N7 C18 C19 -177.9(10)
Re1 N7 C18 C19 9.8(12)
C16 C17 C18 N7 2.0(17)
C16 C17 C18 C19 175.5(11)
C23 N6 C19 C20 -2.2(16)
Re1 N6 C19 C20 174.2(9)
C23 N6 C19 C18 176.7(9)
Re1 N6 C19 C18 -7.0(12)
N7 C18 C19 N6 -2.0(14)
C17 C18 C19 N6 -175.8(10)
N7 C18 C19 C20 176.8(11)
C17 C18 C19 C20 3.0(18)
N6 C19 C20 C21 2.0(18)
C18 C19 C20 C21 -176.7(11)
C19 C20 C21 C22 -0.9(18)
C20 C21 C22 C23 0.1(18)
C19 N6 C23 C22 1.4(16)
Re1 N6 C23 C22 -174.7(9)
C21 C22 C23 N6 -0.4(18)
N2 N1 C4 N4 -1.2(12)
N2 N1 C4 C5 175.6(11)
N3 N4 C4 N1 0.9(12)
Cu1 N4 C4 N1 177.6(7)
N3 N4 C4 C5 -176.2(9)
Cu1 N4 C4 C5 0.6(12)
C9 N5 C5 C6 -2.1(16)
Cu1 N5 C5 C6 166.6(9)
C9 N5 C5 C4 174.6(9)
Cu1 N5 C5 C4 -16.7(11)
N1 C4 C5 N5 -165.5(11)
N4 C4 C5 N5 11.1(15)
N1 C4 C5 C6 11.3(18)
N4 C4 C5 C6 -172.1(10)
N5 C5 C6 C7 1.5(17)
C4 C5 C6 C7 -175.0(10)
C5 C6 C7 C8 0.2(17)
C6 C7 C8 C9 -1.0(17)
C6 C7 C8 C13 177.3(11)
C5 N5 C9 C8 1.1(15)
Cu1 N5 C9 C8 -165.6(8)
C5 N5 C9 C10 -178.1(10)
Cu1 N5 C9 C10 15.2(14)
C7 C8 C9 N5 0.4(16)
C13 C8 C9 N5 -178.0(10)
C7 C8 C9 C10 179.6(11)
C13 C8 C9 C10 1.2(16)
N5 C9 C10 C11 176.5(11)
C8 C9 C10 C11 -2.6(17)
C9 C10 C11 C12 4(2)
C10 C11 C12 C13 -3(2)
C11 C12 C13 C8 1.8(19)
C7 C8 C13 C12 -179.1(12)
C9 C8 C13 C12 -0.7(16)
N4 Cu1 P1 C24 13.9(4)
N5 Cu1 P1 C24 101.0(4)
P2 Cu1 P1 C24 -109.8(3)
N4 Cu1 P1 C30 -106.1(4)
N5 Cu1 P1 C30 -19.0(4)
P2 Cu1 P1 C30 130.2(3)
N4 Cu1 P1 C36 130.9(4)
N5 Cu1 P1 C36 -142.0(4)
P2 Cu1 P1 C36 7.2(3)
N4 Cu1 P2 C48 -74.2(4)
N5 Cu1 P2 C48 -168.0(4)
P1 Cu1 P2 C48 47.4(3)
N4 Cu1 P2 C54 43.2(4)
N5 Cu1 P2 C54 -50.6(4)
P1 Cu1 P2 C54 164.7(3)
N4 Cu1 P2 C42 165.0(4)
N5 Cu1 P2 C42 71.2(4)
P1 Cu1 P2 C42 -73.5(3)
C30 P1 C24 C25 -153.3(4)
C36 P1 C24 C25 -45.1(5)
Cu1 P1 C24 C25 76.8(4)
C30 P1 C24 C29 39.0(5)
C36 P1 C24 C29 147.2(4)
Cu1 P1 C24 C29 -90.9(4)
C29 C24 C25 C26 0.0
P1 C24 C25 C26 -167.7(6)
C24 C25 C26 C27 0.0
C25 C26 C27 C28 0.0
C26 C27 C28 C29 0.0
C27 C28 C29 C24 0.0
C25 C24 C29 C28 0.0
P1 C24 C29 C28 167.6(6)
C24 P1 C30 C31 -92.1(5)
C36 P1 C30 C31 156.2(4)
Cu1 P1 C30 C31 27.5(5)
C24 P1 C30 C35 89.3(5)
C36 P1 C30 C35 -22.5(5)
Cu1 P1 C30 C35 -151.2(4)
C35 C30 C31 C32 0.0
P1 C30 C31 C32 -178.7(6)
C30 C31 C32 C33 0.0
C31 C32 C33 C34 0.0
C32 C33 C34 C35 0.0
C33 C34 C35 C30 0.0
C31 C30 C35 C34 0.0
P1 C30 C35 C34 178.7(6)
C24 P1 C36 C37 -17.7(6)
C30 P1 C36 C37 93.3(5)
Cu1 P1 C36 C37 -133.5(4)
C24 P1 C36 C41 160.0(4)
C30 P1 C36 C41 -89.0(5)
Cu1 P1 C36 C41 44.1(5)
C41 C36 C37 C38 0.0
P1 C36 C37 C38 177.6(6)
C36 C37 C38 C39 0.0
C37 C38 C39 C40 0.0
C38 C39 C40 C41 0.0
C47 O4 C41 C40 37.7(10)
C47 O4 C41 C36 -145.7(6)
C39 C40 C41 O4 176.4(8)
C39 C40 C41 C36 0.0
C37 C36 C41 O4 -176.6(7)
P1 C36 C41 O4 5.7(7)
C37 C36 C41 C40 0.0
P1 C36 C41 C40 -177.7(6)
C48 P2 C42 C43 98.5(5)
C54 P2 C42 C43 -10.6(5)
Cu1 P2 C42 C43 -137.8(4)
C48 P2 C42 C47 -91.2(5)
C54 P2 C42 C47 159.7(4)
Cu1 P2 C42 C47 32.6(5)
C47 C42 C43 C44 0.0
P2 C42 C43 C44 170.2(6)
C42 C43 C44 C45 0.0
C43 C44 C45 C46 0.0
C44 C45 C46 C47 0.0
C41 O4 C47 C46 -99.7(8)
C41 O4 C47 C42 82.6(8)
C45 C46 C47 O4 -177.8(8)
C45 C46 C47 C42 0.0
C43 C42 C47 O4 177.7(8)
P2 C42 C47 O4 7.2(7)
C43 C42 C47 C46 0.0
P2 C42 C47 C46 -170.5(6)
C54 P2 C48 C49 -73.5(5)
C42 P2 C48 C49 177.0(4)
Cu1 P2 C48 C49 50.3(4)
C54 P2 C48 C53 111.5(5)
C42 P2 C48 C53 2.0(5)
Cu1 P2 C48 C53 -124.7(4)
C53 C48 C49 C50 0.0
P2 C48 C49 C50 -175.1(5)
C48 C49 C50 C51 0.0
C49 C50 C51 C52 0.0
C50 C51 C52 C53 0.0
C51 C52 C53 C48 0.0
C49 C48 C53 C52 0.0
P2 C48 C53 C52 174.9(6)
C48 P2 C54 C55 163.7(4)
C42 P2 C54 C55 -85.9(5)
Cu1 P2 C54 C55 42.2(4)
C48 P2 C54 C59 -14.4(5)
C42 P2 C54 C59 96.1(5)
Cu1 P2 C54 C59 -135.9(4)
C59 C54 C55 C56 0.0
P2 C54 C55 C56 -178.1(5)
C54 C55 C56 C57 0.0
C55 C56 C57 C58 0.0
C56 C57 C58 C59 0.0
C57 C58 C59 C54 0.0
C55 C54 C59 C58 0.0
P2 C54 C59 C58 178.0(6)
C103 Re2 C101 O101 -54(43)
C102 Re2 C101 O101 -143(43)
N104 Re2 C101 O101 100(43)
N102 Re2 C101 O101 118(43)
N101 Re2 C101 O101 43(43)
C103 Re2 C102 O102 9(25)
C101 Re2 C102 O102 96(25)
N104 Re2 C102 O102 -86(25)
N102 Re2 C102 O102 -169(25)
N101 Re2 C102 O102 -126(24)
C102 Re2 C103 O103 139(20)
C101 Re2 C103 O103 48(20)
N104 Re2 C103 O103 -131(20)
N102 Re2 C103 O103 -52(21)
N101 Re2 C103 O103 -48(20)
C103 Re2 N101 C109 -174.7(8)
C102 Re2 N101 C109 -40(3)
C101 Re2 N101 C109 97.6(8)
N104 Re2 N101 C109 -80.3(8)
N102 Re2 N101 C109 4.7(8)
C103 Re2 N101 C113 2.6(10)
C102 Re2 N101 C113 137(2)
C101 Re2 N101 C113 -85.1(9)
N104 Re2 N101 C113 97.0(9)
N102 Re2 N101 C113 -178.0(9)
C103 Re2 N102 C104 -178(3)
C102 Re2 N102 C104 -9.3(9)
C101 Re2 N102 C104 82.5(9)
N104 Re2 N102 C104 -98.3(9)
N101 Re2 N102 C104 177.4(9)
C103 Re2 N102 C108 -2(3)
C102 Re2 N102 C108 167.2(8)
C101 Re2 N102 C108 -101.0(8)
N104 Re2 N102 C108 78.2(8)
N101 Re2 N102 C108 -6.1(7)
C114 N103 N104 N105 -1.2(11)
C114 N103 N104 Re2 -179.2(7)
C103 Re2 N104 N105 -156.7(9)
C102 Re2 N104 N105 -67.1(9)
C101 Re2 N104 N105 49(10)
N102 Re2 N104 N105 31.4(8)
N101 Re2 N104 N105 106.8(8)
C103 Re2 N104 N103 21.0(9)
C102 Re2 N104 N103 110.6(9)
C101 Re2 N104 N103 -133(10)
N102 Re2 N104 N103 -150.9(8)
N101 Re2 N104 N103 -75.5(8)
N103 N104 N105 N106 0.3(11)
Re2 N104 N105 N106 178.4(6)
N104 N105 N106 C114 0.7(11)
N104 N105 N106 Cu2 172.7(8)
N107 Cu2 N106 C114 -3.2(7)
P4 Cu2 N106 C114 -124.5(7)
P3 Cu2 N106 C114 112.6(7)
N107 Cu2 N106 N105 -174.8(12)
P4 Cu2 N106 N105 63.8(12)
P3 Cu2 N106 N105 -59.1(11)
N106 Cu2 N107 C115 -0.1(7)
P4 Cu2 N107 C115 119.2(7)
P3 Cu2 N107 C115 -103.5(7)
N106 Cu2 N107 C119 -175.3(10)
P4 Cu2 N107 C119 -56.0(10)
P3 Cu2 N107 C119 81.2(9)
C108 N102 C104 C105 -2.7(16)
Re2 N102 C104 C105 173.8(9)
N102 C104 C105 C106 1.2(18)
C104 C105 C106 C107 0.0(19)
C105 C106 C107 C108 0.5(19)
C104 N102 C108 C107 3.2(16)
Re2 N102 C108 C107 -173.6(9)
C104 N102 C108 C109 -176.6(9)
Re2 N102 C108 C109 6.6(12)
C106 C107 C108 N102 -2.1(18)
C106 C107 C108 C109 177.6(11)
C113 N101 C109 C110 0.6(16)
Re2 N101 C109 C110 178.1(9)
C113 N101 C109 C108 179.6(10)
Re2 N101 C109 C108 -2.9(12)
N102 C108 C109 N101 -2.4(14)
C107 C108 C109 N101 177.8(11)
N102 C108 C109 C110 176.6(11)
C107 C108 C109 C110 -3.2(18)
N101 C109 C110 C111 0.5(18)
C108 C109 C110 C111 -178.4(11)
C109 C110 C111 C112 -2.4(19)
C110 C111 C112 C113 3.2(19)
C109 N101 C113 C112 0.1(17)
Re2 N101 C113 C112 -177.1(9)
C111 C112 C113 N101 -2.1(19)
N104 N103 C114 N106 1.7(12)
N104 N103 C114 C115 179.3(11)
N105 N106 C114 N103 -1.6(12)
Cu2 N106 C114 N103 -176.2(7)
N105 N106 C114 C115 -179.4(9)
Cu2 N106 C114 C115 6.0(13)
C119 N107 C115 C116 -0.5(16)
Cu2 N107 C115 C116 -176.2(9)
C119 N107 C115 C114 178.8(10)
Cu2 N107 C115 C114 3.1(12)
N103 C114 C115 N107 176.3(11)
N106 C114 C115 N107 -6.3(15)
N103 C114 C115 C116 -4.4(19)
N106 C114 C115 C116 173.1(11)
N107 C115 C116 C117 5.0(19)
C114 C115 C116 C117 -174.3(12)
C115 C116 C117 C118 -3.6(19)
C116 C117 C118 C119 -1.8(19)
C116 C117 C118 C123 -178.7(12)
C115 N107 C119 C118 -5.3(16)
Cu2 N107 C119 C118 169.7(9)
C115 N107 C119 C120 177.6(11)
Cu2 N107 C119 C120 -7.4(15)
C117 C118 C119 N107 6.5(18)
C123 C118 C119 N107 -176.6(11)
C117 C118 C119 C120 -176.4(12)
C123 C118 C119 C120 0.6(18)
N107 C119 C120 C121 175.9(11)
C118 C119 C120 C121 -1.3(19)
C119 C120 C121 C122 1(2)
C120 C121 C122 C123 0(2)
C121 C122 C123 C118 -1.1(19)
C119 C118 C123 C122 0.6(19)
C117 C118 C123 C122 177.5(12)
N106 Cu2 P3 C124 -34.3(4)
N107 Cu2 P3 C124 52.3(4)
P4 Cu2 P3 C124 -164.7(3)
N106 Cu2 P3 C130 82.8(4)
N107 Cu2 P3 C130 169.4(4)
P4 Cu2 P3 C130 -47.6(3)
N106 Cu2 P3 C136 -155.1(4)
N107 Cu2 P3 C136 -68.5(4)
P4 Cu2 P3 C136 74.5(3)
N106 Cu2 P4 C148 116.6(4)
N107 Cu2 P4 C148 19.8(4)
P3 Cu2 P4 C148 -121.0(3)
N106 Cu2 P4 C154 -9.2(4)
N107 Cu2 P4 C154 -105.9(4)
P3 Cu2 P4 C154 113.3(3)
N106 Cu2 P4 C142 -125.8(4)
N107 Cu2 P4 C142 137.4(4)
P3 Cu2 P4 C142 -3.4(3)
C130 P3 C124 C125 -166.3(4)
C136 P3 C124 C125 83.2(5)
Cu2 P3 C124 C125 -44.7(5)
C130 P3 C124 C129 13.9(5)
C136 P3 C124 C129 -96.6(5)
Cu2 P3 C124 C129 135.5(4)
C129 C124 C125 C126 0.0
P3 C124 C125 C126 -179.8(6)
C124 C125 C126 C127 0.0
C125 C126 C127 C128 0.0
C126 C127 C128 C129 0.0
C127 C128 C129 C124 0.0
C125 C124 C129 C128 0.0
P3 C124 C129 C128 179.8(6)
C124 P3 C130 C131 76.7(5)
C136 P3 C130 C131 -174.6(4)
Cu2 P3 C130 C131 -46.5(4)
C124 P3 C130 C135 -104.3(5)
C136 P3 C130 C135 4.4(5)
Cu2 P3 C130 C135 132.5(4)
C135 C130 C131 C132 0.0
P3 C130 C131 C132 179.0(5)
C130 C131 C132 C133 0.0
C131 C132 C133 C134 0.0
C132 C133 C134 C135 0.0
C133 C134 C135 C130 0.0
C131 C130 C135 C134 0.0
P3 C130 C135 C134 -179.0(6)
C124 P3 C136 C137 11.4(5)
C130 P3 C136 C137 -97.4(5)
Cu2 P3 C136 C137 137.6(4)
C124 P3 C136 C141 -159.7(4)
C130 P3 C136 C141 91.5(5)
Cu2 P3 C136 C141 -33.5(5)
C141 C136 C137 C138 0.0
P3 C136 C137 C138 -171.1(6)
C136 C137 C138 C139 0.0
C137 C138 C139 C140 0.0
C138 C139 C140 C141 0.0
C147 O104 C141 C140 102.5(7)
C147 O104 C141 C136 -78.6(8)
C139 C140 C141 O104 178.9(7)
C139 C140 C141 C136 0.0
C137 C136 C141 O104 -178.9(8)
P3 C136 C141 O104 -7.7(7)
C137 C136 C141 C140 0.0
P3 C136 C141 C140 171.2(6)
C148 P4 C142 C143 -104.9(5)
C154 P4 C142 C143 4.4(5)
Cu2 P4 C142 C143 128.2(4)
C148 P4 C142 C147 72.0(5)
C154 P4 C142 C147 -178.6(4)
Cu2 P4 C142 C147 -54.9(5)
C147 C142 C143 C144 0.0
P4 C142 C143 C144 176.8(6)
C142 C143 C144 C145 0.0
C143 C144 C145 C146 0.0
C144 C145 C146 C147 0.0
C145 C146 C147 C142 0.0
C145 C146 C147 O104 179.5(8)
C143 C142 C147 C146 0.0
P4 C142 C147 C146 -177.0(5)
C143 C142 C147 O104 -179.5(7)
P4 C142 C147 O104 3.4(7)
C141 O104 C147 C146 -42.0(9)
C141 O104 C147 C142 137.5(6)
C154 P4 C148 C149 -84.9(5)
C142 P4 C148 C149 21.9(5)
Cu2 P4 C148 C149 145.2(4)
C154 P4 C148 C153 99.3(5)
C142 P4 C148 C153 -154.0(4)
Cu2 P4 C148 C153 -30.7(5)
C153 C148 C149 C150 0.0
P4 C148 C149 C150 -175.7(6)
C148 C149 C150 C151 0.0
C149 C150 C151 C152 0.0
C150 C151 C152 C153 0.0
C151 C152 C153 C148 0.0
C149 C148 C153 C152 0.0
P4 C148 C153 C152 176.0(5)
C148 P4 C154 C155 -149.6(5)
C142 P4 C154 C155 104.4(5)
Cu2 P4 C154 C155 -17.8(5)
C148 P4 C154 C159 32.1(6)
C142 P4 C154 C159 -73.9(6)
Cu2 P4 C154 C159 163.8(4)
C159 C154 C155 C156 0.0
P4 C154 C155 C156 -178.4(6)
C154 C155 C156 C157 0.0
C155 C156 C157 C158 0.0
C156 C157 C158 C159 0.0
C157 C158 C159 C154 0.0
C155 C154 C159 C158 0.0
P4 C154 C159 C158 178.3(7)
C203 Re3 C201 O201 -169(21)
C202 Re3 C201 O201 103(21)
N201 Re3 C201 O201 -71(21)
N204 Re3 C201 O201 -28(27)
N202 Re3 C201 O201 4(21)
C203 Re3 C202 O202 -155(23)
C201 Re3 C202 O202 -65(23)
N201 Re3 C202 O202 52(25)
N204 Re3 C202 O202 113(23)
N202 Re3 C202 O202 31(23)
C201 Re3 C203 O203 91(14)
C202 Re3 C203 O203 178(100)
N201 Re3 C203 O203 -5(14)
N204 Re3 C203 O203 -88(14)
N202 Re3 C203 O203 -43(15)
C203 Re3 N201 C213 11.4(9)
C201 Re3 N201 C213 -79.3(9)
C202 Re3 N201 C213 165(3)
N204 Re3 N201 C213 102.7(9)
N202 Re3 N201 C213 -174.4(9)
C203 Re3 N201 C209 -164.8(7)
C201 Re3 N201 C209 104.5(7)
C202 Re3 N201 C209 -12(4)
N204 Re3 N201 C209 -73.5(7)
N202 Re3 N201 C209 9.4(7)
C203 Re3 N202 C208 29(3)
C201 Re3 N202 C208 -104.2(8)
C202 Re3 N202 C208 167.4(8)
N201 Re3 N202 C208 -10.1(7)
N204 Re3 N202 C208 74.2(8)
C203 Re3 N202 C204 -143(2)
C201 Re3 N202 C204 84.0(9)
C202 Re3 N202 C204 -4.4(9)
N201 Re3 N202 C204 178.1(9)
N204 Re3 N202 C204 -97.6(9)
C214 N203 N204 N205 0.2(11)
C214 N203 N204 Re3 -176.5(7)
C203 Re3 N204 N205 51.6(9)
C201 Re3 N204 N205 -90(8)
C202 Re3 N204 N205 139.7(8)
N201 Re3 N204 N205 -46.4(8)
N202 Re3 N204 N205 -121.9(9)
C203 Re3 N204 N203 -132.2(8)
C201 Re3 N204 N203 87(8)
C202 Re3 N204 N203 -44.1(8)
N201 Re3 N204 N203 129.8(8)
N202 Re3 N204 N203 54.3(8)
N203 N204 N205 N206 0.3(11)
Re3 N204 N205 N206 176.9(6)
N204 N205 N206 C214 -0.7(11)
N204 N205 N206 Cu3 -178.9(9)
N207 Cu3 N206 N205 -178.4(12)
P5 Cu3 N206 N205 -51.3(12)
P6 Cu3 N206 N205 74.7(12)
N207 Cu3 N206 C214 3.4(7)
P5 Cu3 N206 C214 130.5(6)
P6 Cu3 N206 C214 -103.5(7)
N206 Cu3 N207 C215 -4.2(8)
P5 Cu3 N207 C215 -118.2(7)
P6 Cu3 N207 C215 100.5(8)
N206 Cu3 N207 C219 -178.8(10)
P5 Cu3 N207 C219 67.3(10)
P6 Cu3 N207 C219 -74.0(9)
C208 N202 C204 C205 0.9(16)
Re3 N202 C204 C205 172.5(9)
N202 C204 C205 C206 0.2(18)
C204 C205 C206 C207 -1.1(19)
C205 C206 C207 C208 0.9(19)
C204 N202 C208 C207 -1.1(16)
Re3 N202 C208 C207 -173.3(9)
C204 N202 C208 C209 -178.5(9)
Re3 N202 C208 C209 9.4(12)
C206 C207 C208 N202 0.2(18)
C206 C207 C208 C209 177.4(11)
C213 N201 C209 C210 -3.8(14)
Re3 N201 C209 C210 172.7(8)
C213 N201 C209 C208 175.7(9)
Re3 N201 C209 C208 -7.8(11)
N202 C208 C209 N201 -1.1(13)
C207 C208 C209 N201 -178.4(10)
N202 C208 C209 C210 178.4(10)
C207 C208 C209 C210 1.1(17)
N201 C209 C210 C211 3.0(16)
C208 C209 C210 C211 -176.4(11)
C209 C210 C211 C212 -0.6(18)
C210 C211 C212 C213 -0.9(19)
C209 N201 C213 C212 2.2(15)
Re3 N201 C213 C212 -173.9(8)
C211 C212 C213 N201 0.1(18)
N204 N203 C214 N206 -0.6(12)
N204 N203 C214 C215 -178.3(11)
N205 N206 C214 N203 0.9(12)
Cu3 N206 C214 N203 179.7(7)
N205 N206 C214 C215 178.7(9)
Cu3 N206 C214 C215 -2.4(12)
C219 N207 C215 C216 -0.8(17)
Cu3 N207 C215 C216 -175.7(9)
C219 N207 C215 C214 179.1(10)
Cu3 N207 C215 C214 4.1(12)
N203 C214 C215 N207 176.4(10)
N206 C214 C215 N207 -1.1(15)
N203 C214 C215 C216 -3.7(18)
N206 C214 C215 C216 178.8(10)
N207 C215 C216 C217 -1.2(19)
C214 C215 C216 C217 178.9(12)
C215 C216 C217 C218 1(2)
C216 C217 C218 C223 -179.8(14)
C216 C217 C218 C219 0(2)
C215 N207 C219 C220 -175.8(11)
Cu3 N207 C219 C220 -1.5(16)
C215 N207 C219 C218 2.6(16)
Cu3 N207 C219 C218 176.9(9)
C217 C218 C219 N207 -2.5(18)
C223 C218 C219 N207 177.8(12)
C217 C218 C219 C220 176.0(12)
C223 C218 C219 C220 -3.8(19)
N207 C219 C220 C221 -179.5(12)
C218 C219 C220 C221 2.0(19)
C219 C220 C221 C222 1(2)
C220 C221 C222 C223 -2(2)
C221 C222 C223 C218 0(3)
C217 C218 C223 C222 -176.9(15)
C219 C218 C223 C222 3(2)
N207 Cu3 P5 C230 -15.6(5)
N206 Cu3 P5 C230 -112.9(4)
P6 Cu3 P5 C230 124.4(3)
N207 Cu3 P5 C224 105.8(4)
N206 Cu3 P5 C224 8.4(4)
P6 Cu3 P5 C224 -114.3(3)
N207 Cu3 P5 C236 -137.4(4)
N206 Cu3 P5 C236 125.3(4)
P6 Cu3 P5 C236 2.6(3)
N207 Cu3 P6 C248 -163.0(4)
N206 Cu3 P6 C248 -77.2(4)
P5 Cu3 P6 C248 49.6(3)
N207 Cu3 P6 C254 -44.1(4)
N206 Cu3 P6 C254 41.6(4)
P5 Cu3 P6 C254 168.5(3)
N207 Cu3 P6 C242 76.0(4)
N206 Cu3 P6 C242 161.7(4)
P5 Cu3 P6 C242 -71.4(3)
C230 P5 C224 C225 -167.6(4)
C236 P5 C224 C225 -60.4(5)
Cu3 P5 C224 C225 60.5(4)
C230 P5 C224 C229 22.1(5)
C236 P5 C224 C229 129.3(5)
Cu3 P5 C224 C229 -109.8(4)
C229 C224 C225 C226 0.0
P5 C224 C225 C226 -170.5(6)
C224 C225 C226 C227 0.0
C225 C226 C227 C228 0.0
C226 C227 C228 C229 0.0
C227 C228 C229 C224 0.0
C225 C224 C229 C228 0.0
P5 C224 C229 C228 169.9(6)
C224 P5 C230 C231 -119.1(5)
C236 P5 C230 C231 131.0(4)
Cu3 P5 C230 C231 4.6(5)
C224 P5 C230 C235 61.3(5)
C236 P5 C230 C235 -48.6(5)
Cu3 P5 C230 C235 -175.0(3)
C235 C230 C231 C232 0.0
P5 C230 C231 C232 -179.6(6)
C230 C231 C232 C233 0.0
C231 C232 C233 C234 0.0
C232 C233 C234 C235 0.0
C233 C234 C235 C230 0.0
C231 C230 C235 C234 0.0
P5 C230 C235 C234 179.6(6)
C230 P5 C236 C237 97.3(5)
C224 P5 C236 C237 -11.2(6)
Cu3 P5 C236 C237 -130.0(4)
C230 P5 C236 C241 -83.2(5)
C224 P5 C236 C241 168.3(4)
Cu3 P5 C236 C241 49.5(5)
C241 C236 C237 C238 0.0
P5 C236 C237 C238 179.4(6)
C236 C237 C238 C239 0.0
C237 C238 C239 C240 0.0
C238 C239 C240 C241 0.0
C239 C240 C241 C236 0.0
C239 C240 C241 O204 178.6(8)
C237 C236 C241 C240 0.0
P5 C236 C241 C240 -179.5(6)
C237 C236 C241 O204 -178.7(7)
P5 C236 C241 O204 1.8(7)
C247 O204 C241 C240 37.2(10)
C247 O204 C241 C236 -144.2(6)
C248 P6 C242 C243 98.2(5)
C254 P6 C242 C243 -12.0(5)
Cu3 P6 C242 C243 -137.0(4)
C248 P6 C242 C247 -90.3(5)
C254 P6 C242 C247 159.5(4)
Cu3 P6 C242 C247 34.5(5)
C247 C242 C243 C244 0.0
P6 C242 C243 C244 171.4(6)
C242 C243 C244 C245 0.0
C243 C244 C245 C246 0.0
C244 C245 C246 C247 0.0
C241 O204 C247 C246 -100.7(8)
C241 O204 C247 C242 84.6(8)
C245 C246 C247 O204 -174.8(8)
C245 C246 C247 C242 0.0
C243 C242 C247 O204 174.7(8)
P6 C242 C247 O204 3.2(8)
C243 C242 C247 C246 0.0
P6 C242 C247 C246 -171.5(6)
C254 P6 C248 C249 -75.7(5)
C242 P6 C248 C249 174.5(4)
Cu3 P6 C248 C249 47.9(4)
C254 P6 C248 C253 106.5(5)
C242 P6 C248 C253 -3.3(5)
Cu3 P6 C248 C253 -129.9(4)
C253 C248 C249 C250 0.0
P6 C248 C249 C250 -177.8(5)
C248 C249 C250 C251 0.0
C249 C250 C251 C252 0.0
C250 C251 C252 C253 0.0
C251 C252 C253 C248 0.0
C249 C248 C253 C252 0.0
P6 C248 C253 C252 177.7(6)
C248 P6 C254 C255 176.5(4)
C242 P6 C254 C255 -72.8(5)
Cu3 P6 C254 C255 53.4(4)
C248 P6 C254 C259 0.4(5)
C242 P6 C254 C259 111.0(5)
Cu3 P6 C254 C259 -122.7(4)
C259 C254 C255 C256 0.0
P6 C254 C255 C256 -176.3(5)
C254 C255 C256 C257 0.0
C255 C256 C257 C258 0.0
C256 C257 C258 C259 0.0
C257 C258 C259 C254 0.0
C255 C254 C259 C258 0.0
P6 C254 C259 C258 176.1(6)
